data_7108682
loop_
_publ_author_name
'Daisuke Noda'
'Yusuke Sunada'
'Takuji Hatakeyama'
'Masaharu Nakamura'
'Hideo Nagashima'

_publ_section_title
;
 Iron promoted conjugate addition: implication of the six-centered
 mechanism based on the isolation of the iron-enolate intermediate
;
_journal_name_full Chem.Commun.
_journal_page_first 12231
_journal_paper_doi 10.1039/c2cc37144h
_journal_volume 48
_journal_year 2012
_chemical_formula_moiety 'C56 H66 Fe N2 O4'
_chemical_formula_sum 'C56 H66 Fe N2 O4'
_chemical_formula_weight 887.00
_space_group_IT_number 14
_symmetry_cell_setting monoclinic
_symmetry_Int_Tables_number 14
_symmetry_space_group_name_Hall '-P 2ybc'
_symmetry_space_group_name_H-M 'P 1 21/c 1'
_atom_sites_solution_hydrogens geom
_atom_sites_solution_primary direct
_atom_sites_solution_secondary difmap
_cell_angle_alpha 90.0000
_cell_angle_beta 105.738(3)
_cell_angle_gamma 90.0000
_cell_formula_units_Z 4
_cell_length_a 11.523(2)
_cell_length_b 31.766(5)
_cell_length_c 14.061(3)
_cell_measurement_reflns_used 12367
_cell_measurement_temperature 123
_cell_measurement_theta_max 27.48
_cell_measurement_theta_min 3.01
_cell_volume 4953.9(16)
_computing_cell_refinement CrystalClear
_computing_data_collection 'CrystalClear (Rigaku Corp., 2000)'
_computing_data_reduction CrystalClear
_computing_molecular_graphics 'CrystalStructure 4.0'
_computing_publication_material 'CrystalStructure 4.0 (Rigaku, 2010)'
_computing_structure_refinement 'CRYSTALS (Carruthers, et al., 1999)'
_computing_structure_solution SIR97
_diffrn_ambient_temperature 123
_diffrn_detector_area_resol_mean 7.314
_diffrn_measured_fraction_theta_full 0.987
_diffrn_measured_fraction_theta_max 0.987
_diffrn_measurement_device_type 'Rigaku Saturn70'
_diffrn_measurement_method \w
_diffrn_radiation_type 'Mo K\a'
_diffrn_radiation_wavelength 0.71070
_diffrn_reflns_av_R_equivalents 0.0575
_diffrn_reflns_limit_h_max 14
_diffrn_reflns_limit_h_min -14
_diffrn_reflns_limit_k_max 41
_diffrn_reflns_limit_k_min -41
_diffrn_reflns_limit_l_max 18
_diffrn_reflns_limit_l_min -18
_diffrn_reflns_number 38564
_diffrn_reflns_theta_full 27.48
_diffrn_reflns_theta_max 27.48
_diffrn_standards_number 0
_exptl_absorpt_coefficient_mu 0.350
_exptl_absorpt_correction_T_max 0.966
_exptl_absorpt_correction_T_min 0.784
_exptl_absorpt_correction_type multi-scan
_exptl_absorpt_process_details 'REQAB (Rigaku, 1998)'
_exptl_crystal_colour colorless
_exptl_crystal_density_diffrn 1.189
_exptl_crystal_density_method 'not measured'
_exptl_crystal_description block
_exptl_crystal_F_000 1896.00
_exptl_crystal_size_max 0.200
_exptl_crystal_size_mid 0.200
_exptl_crystal_size_min 0.100
_refine_diff_density_max 1.440
_refine_diff_density_min -0.615
_refine_ls_extinction_method none
_refine_ls_goodness_of_fit_ref 1.002
_refine_ls_hydrogen_treatment constr
_refine_ls_number_parameters 634
_refine_ls_number_reflns 11203
_refine_ls_R_factor_gt 0.0586
_refine_ls_shift/su_max 0.000
_refine_ls_structure_factor_coef Fsqd
_refine_ls_weighting_details 'w = 1/[0.0045Fo^2^ + 1.0000\s(Fo^2^)]/(4Fo^2^)'
_refine_ls_weighting_scheme calc
_refine_ls_wR_factor_ref 0.1934
_reflns_number_gt 9077
_reflns_number_total 11203
_reflns_threshold_expression F^2^>2.0\s(F^2^)
_cod_data_source_file c2cc37144h.txt
_cod_data_source_block '_n4e-FChOM-5'
_cod_original_cell_volume 4953.9(15)
_cod_database_code 7108682

loop_
_symmetry_equiv_pos_site_id
_symmetry_equiv_pos_as_xyz
1 +X,+Y,+Z
2 -X,1/2+Y,1/2-Z
3 -X,-Y,-Z
4 +X,1/2-Y,1/2+Z

loop_
_atom_site_label
_atom_site_type_symbol
_atom_site_fract_x
_atom_site_fract_y
_atom_site_fract_z
_atom_site_U_iso_or_equiv
_atom_site_adp_type
_atom_site_occupancy
_atom_site_symmetry_multiplicity
_atom_site_calc_flag
_atom_site_refinement_flags
Fe(1) Fe 0.65083(3) 0.253820(10) 0.49463(2) 0.01753(9) Uani 1.0 4 d .
O(1) O 0.55016(13) 0.29394(5) 0.53284(12) 0.0252(4) Uani 1.0 4 d .
O(2) O 0.30429(17) 0.46395(6) 0.16097(12) 0.0345(5) Uani 1.0 4 d .
O(3) O 0.74720(13) 0.21365(5) 0.58025(12) 0.0258(4) Uani 1.0 4 d .
O(4) O 0.98905(18) 0.05614(7) 0.30889(14) 0.0427(6) Uani 1.0 4 d .
N(1) N 0.57247(17) 0.21736(6) 0.36092(13) 0.0252(5) Uani 1.0 4 d .
N(2) N 0.73826(17) 0.28883(6) 0.40026(13) 0.0255(5) Uani 1.0 4 d .
C(1) C 0.5830(3) 0.17150(8) 0.3789(2) 0.0388(7) Uani 1.0 4 d .
C(2) C 0.4452(3) 0.22712(10) 0.31623(17) 0.0368(7) Uani 1.0 4 d .
C(3) C 0.6458(2) 0.22990(8) 0.29288(16) 0.0286(6) Uani 1.0 4 d .
C(4) C 0.6690(2) 0.27645(9) 0.29872(16) 0.0305(6) Uani 1.0 4 d .
C(5) C 0.8665(2) 0.27751(10) 0.41623(17) 0.0344(7) Uani 1.0 4 d .
C(6) C 0.7298(3) 0.33487(8) 0.4125(2) 0.0386(7) Uani 1.0 4 d .
C(7) C 0.43388(18) 0.29774(7) 0.52823(14) 0.0196(5) Uani 1.0 4 d .
C(8) C 0.38050(19) 0.33535(7) 0.52988(16) 0.0227(5) Uani 1.0 4 d .
C(9) C 0.44565(19) 0.37678(7) 0.53083(15) 0.0221(5) Uani 1.0 4 d .
C(10) C 0.36345(19) 0.25779(7) 0.52235(16) 0.0195(5) Uani 1.0 4 d .
C(11) C 0.4202(2) 0.22113(7) 0.56602(16) 0.0234(5) Uani 1.0 4 d .
C(12) C 0.3561(3) 0.18380(8) 0.55929(19) 0.0322(7) Uani 1.0 4 d .
C(13) C 0.2353(3) 0.18199(8) 0.5070(3) 0.0370(7) Uani 1.0 4 d .
C(14) C 0.1787(3) 0.21789(8) 0.4618(2) 0.0336(7) Uani 1.0 4 d .
C(15) C 0.2415(2) 0.25557(7) 0.46989(19) 0.0257(6) Uani 1.0 4 d .
C(16) C 0.40404(19) 0.40010(7) 0.43149(15) 0.0217(5) Uani 1.0 4 d .
C(17) C 0.4136(2) 0.44368(7) 0.42408(16) 0.0247(6) Uani 1.0 4 d .
C(18) C 0.3807(2) 0.46410(7) 0.33384(17) 0.0279(6) Uani 1.0 4 d .
C(19) C 0.3372(2) 0.44097(8) 0.24722(16) 0.0259(6) Uani 1.0 4 d .
C(20) C 0.3287(2) 0.39771(8) 0.25254(16) 0.0267(6) Uani 1.0 4 d .
C(21) C 0.3621(2) 0.37785(7) 0.34381(16) 0.0253(6) Uani 1.0 4 d .
C(22) C 0.2506(3) 0.44142(9) 0.07224(18) 0.0376(7) Uani 1.0 4 d .
C(23) C 0.4437(2) 0.40358(6) 0.62036(16) 0.0233(5) Uani 1.0 4 d .
C(24) C 0.3355(3) 0.41911(7) 0.63527(17) 0.0294(6) Uani 1.0 4 d .
C(25) C 0.3396(3) 0.44249(8) 0.72058(19) 0.0370(7) Uani 1.0 4 d .
C(26) C 0.4467(3) 0.45067(8) 0.79147(18) 0.0383(7) Uani 1.0 4 d .
C(27) C 0.5522(3) 0.43515(8) 0.77598(17) 0.0361(7) Uani 1.0 4 d .
C(28) C 0.5532(3) 0.41171(7) 0.69183(17) 0.0291(6) Uani 1.0 4 d .
C(29) C 0.2140(3) 0.41218(9) 0.5628(2) 0.0381(7) Uani 1.0 4 d .
C(30) C 0.6720(3) 0.39587(10) 0.6826(2) 0.0419(8) Uani 1.0 4 d .
C(31) C 0.4492(4) 0.47652(11) 0.8829(3) 0.0581(10) Uani 1.0 4 d .
C(32) C 0.86065(18) 0.20905(7) 0.63423(14) 0.0198(5) Uani 1.0 4 d .
C(33) C 0.90815(19) 0.17053(7) 0.66194(16) 0.0240(6) Uani 1.0 4 d .
C(34) C 0.84048(18) 0.13036(7) 0.62669(16) 0.0225(5) Uani 1.0 4 d .
C(35) C 0.9330(2) 0.24842(7) 0.66087(16) 0.0218(6) Uani 1.0 4 d .
C(36) C 1.0569(3) 0.24871(8) 0.66959(19) 0.0291(7) Uani 1.0 4 d .
C(37) C 1.1216(3) 0.28655(9) 0.6876(2) 0.0377(7) Uani 1.0 4 d .
C(38) C 1.0641(3) 0.32390(9) 0.69800(19) 0.0375(7) Uani 1.0 4 d .
C(39) C 0.9426(3) 0.32390(8) 0.68998(17) 0.0307(6) Uani 1.0 4 d .
C(40) C 0.8770(2) 0.28621(7) 0.67092(15) 0.0231(6) Uani 1.0 4 d .
C(41) C 0.88659(18) 0.10825(7) 0.54695(15) 0.0221(5) Uani 1.0 4 d .
C(42) C 0.9443(2) 0.13137(8) 0.48822(16) 0.0280(6) Uani 1.0 4 d .
C(43) C 0.9775(3) 0.11302(8) 0.41075(18) 0.0330(7) Uani 1.0 4 d .
C(44) C 0.9534(3) 0.07090(8) 0.38788(17) 0.0302(6) Uani 1.0 4 d .
C(45) C 0.8958(3) 0.04738(8) 0.44423(19) 0.0355(7) Uani 1.0 4 d .
C(46) C 0.8627(3) 0.06609(8) 0.52294(18) 0.0316(7) Uani 1.0 4 d .
C(47) C 0.9549(4) 0.01461(11) 0.2764(3) 0.0539(10) Uani 1.0 4 d .
C(48) C 0.82584(19) 0.10133(7) 0.70918(16) 0.0229(5) Uani 1.0 4 d .
C(49) C 0.9257(2) 0.08680(7) 0.78405(16) 0.0248(6) Uani 1.0 4 d .
C(50) C 0.9065(3) 0.06354(8) 0.86227(17) 0.0305(6) Uani 1.0 4 d .
C(51) C 0.7913(3) 0.05373(8) 0.86882(19) 0.0322(7) Uani 1.0 4 d .
C(52) C 0.6945(3) 0.06631(8) 0.79318(19) 0.0331(7) Uani 1.0 4 d .
C(53) C 0.7095(2) 0.08972(7) 0.71362(18) 0.0272(6) Uani 1.0 4 d .
C(54) C 1.0536(2) 0.09520(9) 0.7832(2) 0.0349(7) Uani 1.0 4 d .
C(55) C 0.5988(3) 0.10289(10) 0.6336(3) 0.0455(8) Uani 1.0 4 d .
C(56) C 0.7722(4) 0.03045(9) 0.9571(3) 0.0472(9) Uani 1.0 4 d .
H(1) H 0.6590 0.1614 0.3685 0.0482 Uiso 1.0 4 calc R
H(2) H 0.5152 0.1571 0.3331 0.0483 Uiso 1.0 4 calc R
H(3) H 0.5817 0.1656 0.4470 0.0483 Uiso 1.0 4 calc R
H(4) H 0.3946 0.2086 0.3439 0.0442 Uiso 1.0 4 calc R
H(5) H 0.4264 0.2228 0.2447 0.0445 Uiso 1.0 4 calc R
H(6) H 0.4297 0.2565 0.3298 0.0442 Uiso 1.0 4 calc R
H(7) H 0.6023 0.2221 0.2243 0.0347 Uiso 1.0 4 calc R
H(8) H 0.7236 0.2146 0.3110 0.0352 Uiso 1.0 4 calc R
H(9) H 0.7150 0.2844 0.2513 0.0370 Uiso 1.0 4 calc R
H(10) H 0.5913 0.2918 0.2804 0.0370 Uiso 1.0 4 calc R
H(11) H 0.9167 0.2956 0.4676 0.0426 Uiso 1.0 4 calc R
H(12) H 0.8895 0.2813 0.3546 0.0422 Uiso 1.0 4 calc R
H(13) H 0.8785 0.2480 0.4371 0.0424 Uiso 1.0 4 calc R
H(14) H 0.6564 0.3456 0.3658 0.0479 Uiso 1.0 4 calc R
H(15) H 0.8004 0.3485 0.3997 0.0484 Uiso 1.0 4 calc R
H(16) H 0.7273 0.3411 0.4801 0.0483 Uiso 1.0 4 calc R
H(17) H 0.2983 0.3359 0.5305 0.0272 Uiso 1.0 4 calc R
H(18) H 0.5322 0.3694 0.5390 0.0260 Uiso 1.0 4 calc R
H(19) H 0.5034 0.2218 0.6007 0.0280 Uiso 1.0 4 calc R
H(20) H 0.3954 0.1592 0.5907 0.0390 Uiso 1.0 4 calc R
H(21) H 0.1921 0.1563 0.5022 0.0454 Uiso 1.0 4 calc R
H(22) H 0.0963 0.2168 0.4252 0.0400 Uiso 1.0 4 calc R
H(23) H 0.2013 0.2802 0.4393 0.0310 Uiso 1.0 4 calc R
H(24) H 0.4432 0.4598 0.4826 0.0296 Uiso 1.0 4 calc R
H(25) H 0.3881 0.4938 0.3309 0.0333 Uiso 1.0 4 calc R
H(26) H 0.2999 0.3816 0.1939 0.0325 Uiso 1.0 4 calc R
H(27) H 0.3566 0.3481 0.3464 0.0308 Uiso 1.0 4 calc R
H(28) H 0.3137 0.4317 0.0428 0.0451 Uiso 1.0 4 calc R
H(29) H 0.1949 0.4600 0.0256 0.0448 Uiso 1.0 4 calc R
H(30) H 0.2063 0.4171 0.0873 0.0451 Uiso 1.0 4 calc R
H(31) H 0.2664 0.4530 0.7301 0.0458 Uiso 1.0 4 calc R
H(32) H 0.6264 0.4405 0.8239 0.0413 Uiso 1.0 4 calc R
H(33) H 0.1966 0.4352 0.5147 0.0477 Uiso 1.0 4 calc R
H(34) H 0.1517 0.4113 0.5984 0.0478 Uiso 1.0 4 calc R
H(35) H 0.2147 0.3854 0.5284 0.0477 Uiso 1.0 4 calc R
H(36) H 0.6883 0.3681 0.7138 0.0485 Uiso 1.0 4 calc R
H(37) H 0.7360 0.4155 0.7152 0.0482 Uiso 1.0 4 calc R
H(38) H 0.6692 0.3936 0.6125 0.0485 Uiso 1.0 4 calc R
H(39) H 0.4589 0.5064 0.8692 0.0707 Uiso 1.0 4 calc R
H(40) H 0.5166 0.4674 0.9379 0.0706 Uiso 1.0 4 calc R
H(41) H 0.3733 0.4725 0.9005 0.0708 Uiso 1.0 4 calc R
H(42) H 0.9869 0.1687 0.7056 0.0283 Uiso 1.0 4 calc R
H(43) H 0.7567 0.1396 0.5921 0.0271 Uiso 1.0 4 calc R
H(44) H 1.0973 0.2232 0.6632 0.0343 Uiso 1.0 4 calc R
H(45) H 1.2055 0.2866 0.6926 0.0443 Uiso 1.0 4 calc R
H(46) H 1.1087 0.3494 0.7108 0.0443 Uiso 1.0 4 calc R
H(47) H 0.9029 0.3494 0.6973 0.0374 Uiso 1.0 4 calc R
H(48) H 0.7928 0.2865 0.6646 0.0281 Uiso 1.0 4 calc R
H(49) H 0.9609 0.1604 0.5021 0.0333 Uiso 1.0 4 calc R
H(50) H 1.0173 0.1294 0.3726 0.0390 Uiso 1.0 4 calc R
H(51) H 0.8785 0.0185 0.4294 0.0430 Uiso 1.0 4 calc R
H(52) H 0.8233 0.0496 0.5612 0.0391 Uiso 1.0 4 calc R
H(53) H 1.0171 -0.0051 0.3116 0.0669 Uiso 1.0 4 calc R
H(54) H 0.9457 0.0125 0.2052 0.0666 Uiso 1.0 4 calc R
H(55) H 0.8781 0.0077 0.2902 0.0671 Uiso 1.0 4 calc R
H(56) H 0.9742 0.0541 0.9127 0.0367 Uiso 1.0 4 calc R
H(57) H 0.6153 0.0587 0.7950 0.0423 Uiso 1.0 4 calc R
H(58) H 1.0817 0.0725 0.7479 0.0426 Uiso 1.0 4 calc R
H(59) H 1.1049 0.0966 0.8512 0.0420 Uiso 1.0 4 calc R
H(60) H 1.0575 0.1220 0.7498 0.0427 Uiso 1.0 4 calc R
H(61) H 0.5700 0.1301 0.6509 0.0548 Uiso 1.0 4 calc R
H(62) H 0.5354 0.0817 0.6278 0.0544 Uiso 1.0 4 calc R
H(63) H 0.6191 0.1054 0.5705 0.0544 Uiso 1.0 4 calc R
H(64) H 0.7710 0.0001 0.9444 0.0609 Uiso 1.0 4 calc R
H(65) H 0.6954 0.0390 0.9684 0.0604 Uiso 1.0 4 calc R
H(66) H 0.8382 0.0371 1.0156 0.0606 Uiso 1.0 4 calc R

loop_
_atom_site_aniso_label
_atom_site_aniso_U_11
_atom_site_aniso_U_22
_atom_site_aniso_U_33
_atom_site_aniso_U_12
_atom_site_aniso_U_13
_atom_site_aniso_U_23
Fe(1) 0.01940(18) 0.01983(18) 0.01370(18) 0.00188(10) 0.00505(12) 0.00059(10)
O(1) 0.0210(8) 0.0216(8) 0.0339(9) -0.0003(6) 0.0093(7) -0.0036(7)
O(2) 0.0449(11) 0.0347(10) 0.0219(8) 0.0006(8) 0.0056(7) 0.0043(7)
O(3) 0.0208(8) 0.0248(8) 0.0289(8) 0.0002(6) 0.0016(6) 0.0054(7)
O(4) 0.0493(12) 0.0496(12) 0.0328(10) -0.0071(9) 0.0170(9) -0.0119(9)
N(1) 0.0255(10) 0.0342(11) 0.0170(9) -0.0014(8) 0.0076(7) -0.0059(8)
N(2) 0.0245(10) 0.0338(11) 0.0190(9) -0.0011(8) 0.0071(7) 0.0040(8)
C(1) 0.0546(17) 0.0314(13) 0.0327(13) -0.0049(12) 0.0159(12) -0.0110(11)
C(2) 0.0270(12) 0.0627(18) 0.0199(11) -0.0044(12) 0.0050(9) -0.0081(11)
C(3) 0.0264(12) 0.0457(15) 0.0155(10) 0.0024(10) 0.0086(9) -0.0049(10)
C(4) 0.0269(12) 0.0488(15) 0.0165(10) 0.0011(10) 0.0070(9) 0.0057(10)
C(5) 0.0253(12) 0.0591(17) 0.0204(11) -0.0023(11) 0.0087(9) 0.0016(11)
C(6) 0.0524(16) 0.0314(13) 0.0350(13) -0.0083(12) 0.0168(12) 0.0084(11)
C(7) 0.0211(10) 0.0219(10) 0.0158(9) -0.0028(8) 0.0051(8) 0.0001(8)
C(8) 0.0204(10) 0.0208(10) 0.0276(11) 0.0010(8) 0.0076(8) -0.0010(8)
C(9) 0.0219(10) 0.0186(10) 0.0245(11) 0.0011(8) 0.0041(8) -0.0003(8)
C(10) 0.0240(11) 0.0202(10) 0.0161(9) -0.0000(8) 0.0087(8) -0.0020(8)
C(11) 0.0225(10) 0.0263(11) 0.0212(10) -0.0006(8) 0.0058(8) 0.0020(9)
C(12) 0.0315(13) 0.0246(12) 0.0406(14) -0.0010(9) 0.0101(10) 0.0069(10)
C(13) 0.0291(13) 0.0266(12) 0.0581(17) -0.0081(10) 0.0165(12) 0.0004(11)
C(14) 0.0224(12) 0.0314(13) 0.0458(15) -0.0034(9) 0.0073(10) -0.0045(11)
C(15) 0.0213(11) 0.0264(11) 0.0299(12) 0.0030(8) 0.0076(9) -0.0010(9)
C(16) 0.0211(10) 0.0243(11) 0.0211(10) 0.0027(8) 0.0078(8) -0.0005(8)
C(17) 0.0271(11) 0.0239(11) 0.0235(11) -0.0022(9) 0.0073(9) -0.0031(9)
C(18) 0.0311(12) 0.0227(11) 0.0298(12) -0.0022(9) 0.0080(9) -0.0003(9)
C(19) 0.0240(11) 0.0320(12) 0.0227(11) 0.0036(9) 0.0081(9) 0.0020(9)
C(20) 0.0282(11) 0.0306(12) 0.0225(11) 0.0019(9) 0.0088(9) -0.0049(9)
C(21) 0.0289(12) 0.0215(11) 0.0266(11) 0.0021(8) 0.0096(9) -0.0038(9)
C(22) 0.0447(15) 0.0433(15) 0.0233(12) 0.0052(12) 0.0069(10) 0.0005(11)
C(23) 0.0310(12) 0.0167(10) 0.0209(10) 0.0011(8) 0.0048(9) 0.0017(8)
C(24) 0.0391(13) 0.0226(11) 0.0263(11) 0.0023(9) 0.0086(10) -0.0010(9)
C(25) 0.0550(17) 0.0301(13) 0.0296(13) 0.0082(12) 0.0177(12) -0.0030(10)
C(26) 0.0661(18) 0.0266(12) 0.0214(11) -0.0025(12) 0.0103(11) -0.0008(9)
C(27) 0.0543(17) 0.0280(12) 0.0203(11) -0.0096(11) 0.0001(11) 0.0016(9)
C(28) 0.0386(13) 0.0193(11) 0.0261(12) -0.0057(9) 0.0031(10) 0.0025(9)
C(29) 0.0335(14) 0.0442(16) 0.0393(14) 0.0100(11) 0.0143(11) -0.0061(12)
C(30) 0.0303(13) 0.0505(17) 0.0378(14) -0.0066(12) -0.0031(11) -0.0042(12)
C(31) 0.099(3) 0.0468(18) 0.0294(14) -0.0074(18) 0.0198(16) -0.0116(13)
C(32) 0.0195(10) 0.0259(11) 0.0151(9) 0.0010(8) 0.0064(8) -0.0001(8)
C(33) 0.0199(10) 0.0268(11) 0.0238(11) 0.0024(8) 0.0036(8) 0.0006(9)
C(34) 0.0185(10) 0.0234(10) 0.0253(11) 0.0028(8) 0.0056(8) 0.0029(8)
C(35) 0.0227(11) 0.0285(11) 0.0145(10) -0.0006(8) 0.0055(8) -0.0001(8)
C(36) 0.0223(12) 0.0371(14) 0.0266(12) -0.0021(9) 0.0044(9) -0.0020(9)
C(37) 0.0251(12) 0.0479(16) 0.0377(14) -0.0088(11) 0.0043(10) -0.0028(12)
C(38) 0.0413(15) 0.0363(14) 0.0323(13) -0.0154(11) 0.0057(11) -0.0054(11)
C(39) 0.0394(14) 0.0260(12) 0.0275(12) -0.0038(10) 0.0105(10) -0.0045(9)
C(40) 0.0256(11) 0.0264(11) 0.0178(10) -0.0027(8) 0.0065(8) -0.0019(8)
C(41) 0.0188(10) 0.0245(11) 0.0209(10) 0.0032(8) 0.0018(8) 0.0017(8)
C(42) 0.0310(12) 0.0276(12) 0.0245(11) -0.0027(9) 0.0058(9) 0.0017(9)
C(43) 0.0330(13) 0.0381(14) 0.0265(12) -0.0046(10) 0.0053(9) 0.0028(10)
C(44) 0.0285(12) 0.0388(13) 0.0215(11) -0.0006(10) 0.0035(9) -0.0032(10)
C(45) 0.0459(15) 0.0297(13) 0.0324(13) -0.0053(11) 0.0135(11) -0.0034(10)
C(46) 0.0375(13) 0.0285(12) 0.0317(12) -0.0049(10) 0.0141(10) 0.0020(10)
C(47) 0.071(3) 0.0464(18) 0.0486(18) 0.0033(16) 0.0236(16) -0.0166(14)
C(48) 0.0222(10) 0.0224(10) 0.0248(11) 0.0019(8) 0.0073(8) -0.0020(8)
C(49) 0.0248(11) 0.0269(11) 0.0242(11) 0.0029(9) 0.0091(9) -0.0010(9)
C(50) 0.0364(13) 0.0306(12) 0.0244(11) 0.0019(10) 0.0078(10) 0.0011(9)
C(51) 0.0455(14) 0.0228(11) 0.0344(13) -0.0031(10) 0.0213(11) -0.0052(10)
C(52) 0.0336(13) 0.0292(12) 0.0428(14) -0.0062(10) 0.0211(11) -0.0040(11)
C(53) 0.0232(11) 0.0245(11) 0.0358(13) -0.0005(8) 0.0114(9) -0.0020(9)
C(54) 0.0226(12) 0.0441(15) 0.0363(13) 0.0063(10) 0.0052(10) 0.0089(11)
C(55) 0.0220(13) 0.0469(17) 0.066(2) -0.0038(11) 0.0093(12) 0.0109(14)
C(56) 0.072(2) 0.0369(15) 0.0411(15) -0.0071(14) 0.0301(15) 0.0032(12)

loop_
_atom_type_symbol
_atom_type_description
_atom_type_scat_dispersion_real
_atom_type_scat_dispersion_imag
_atom_type_scat_source
C C 0.0033 0.0016
;
International Tables for Crystallography
(1992, Vol. C, Tables 4.2.6.8 and 6.1.1.4)
;
H H 0.0000 0.0000
;
International Tables for Crystallography
(1992, Vol. C, Table 6.1.1.4)
;
Fe Fe 0.3463 0.8444
;
International Tables for Crystallography
(1992, Vol. C, Tables 4.2.6.8 and 6.1.1.4)
;
N N 0.0061 0.0033
;
International Tables for Crystallography
(1992, Vol. C, Tables 4.2.6.8 and 6.1.1.4)
;
O O 0.0106 0.0060
;
International Tables for Crystallography
(1992, Vol. C, Tables 4.2.6.8 and 6.1.1.4)
;

loop_
_geom_angle_atom_site_label_1
_geom_angle_atom_site_label_2
_geom_angle_atom_site_label_3
_geom_angle
_geom_angle_publ_flag
O(1) Fe(1) O(3) 124.82(8) yes
O(1) Fe(1) N(1) 117.28(7) yes
O(1) Fe(1) N(2) 104.43(8) yes
O(3) Fe(1) N(1) 102.95(7) yes
O(3) Fe(1) N(2) 116.32(8) yes
N(1) Fe(1) N(2) 84.14(8) yes
Fe(1) O(1) C(7) 137.15(14) yes
C(19) O(2) C(22) 117.1(2) yes
Fe(1) O(3) C(32) 138.87(15) yes
C(44) O(4) C(47) 117.6(3) yes
Fe(1) N(1) C(1) 112.32(14) yes
Fe(1) N(1) C(2) 112.92(16) yes
Fe(1) N(1) C(3) 103.68(13) yes
C(1) N(1) C(2) 108.0(2) yes
C(1) N(1) C(3) 109.8(2) yes
C(2) N(1) C(3) 110.11(18) yes
Fe(1) N(2) C(4) 103.51(15) yes
Fe(1) N(2) C(5) 113.09(15) yes
Fe(1) N(2) C(6) 112.25(18) yes
C(4) N(2) C(5) 109.60(19) yes
C(4) N(2) C(6) 109.74(19) yes
C(5) N(2) C(6) 108.5(2) yes
N(1) C(3) C(4) 110.6(2) yes
N(2) C(4) C(3) 110.75(19) yes
O(1) C(7) C(8) 122.6(2) yes
O(1) C(7) C(10) 116.75(19) yes
C(8) C(7) C(10) 120.7(2) yes
C(7) C(8) C(9) 122.9(2) yes
C(8) C(9) C(16) 112.28(16) yes
C(8) C(9) C(23) 112.0(2) yes
C(16) C(9) C(23) 114.20(18) yes
C(7) C(10) C(11) 120.09(18) yes
C(7) C(10) C(15) 121.56(19) yes
C(11) C(10) C(15) 118.3(2) yes
C(10) C(11) C(12) 120.4(2) yes
C(11) C(12) C(13) 120.7(3) yes
C(12) C(13) C(14) 119.4(3) yes
C(13) C(14) C(15) 120.3(3) yes
C(10) C(15) C(14) 120.9(2) yes
C(9) C(16) C(17) 122.30(18) yes
C(9) C(16) C(21) 120.6(2) yes
C(17) C(16) C(21) 117.0(2) yes
C(16) C(17) C(18) 121.8(2) yes
C(17) C(18) C(19) 119.9(2) yes
O(2) C(19) C(18) 116.0(3) yes
O(2) C(19) C(20) 124.6(2) yes
C(18) C(19) C(20) 119.4(2) yes
C(19) C(20) C(21) 119.8(2) yes
C(16) C(21) C(20) 122.1(2) yes
C(9) C(23) C(24) 122.03(18) yes
C(9) C(23) C(28) 118.7(2) yes
C(24) C(23) C(28) 119.2(2) yes
C(23) C(24) C(25) 119.2(3) yes
C(23) C(24) C(29) 123.1(3) yes
C(25) C(24) C(29) 117.8(3) yes
C(24) C(25) C(26) 122.2(3) yes
C(25) C(26) C(27) 118.0(3) yes
C(25) C(26) C(31) 121.3(3) yes
C(27) C(26) C(31) 120.7(3) yes
C(26) C(27) C(28) 122.1(3) yes
C(23) C(28) C(27) 119.3(3) yes
C(23) C(28) C(30) 122.7(3) yes
C(27) C(28) C(30) 118.0(3) yes
O(3) C(32) C(33) 121.4(2) yes
O(3) C(32) C(35) 116.53(19) yes
C(33) C(32) C(35) 122.01(18) yes
C(32) C(33) C(34) 122.53(18) yes
C(33) C(34) C(41) 112.1(2) yes
C(33) C(34) C(48) 114.55(18) yes
C(41) C(34) C(48) 114.21(19) yes
C(32) C(35) C(36) 121.0(2) yes
C(32) C(35) C(40) 120.4(2) yes
C(36) C(35) C(40) 118.5(2) yes
C(35) C(36) C(37) 120.1(3) yes
C(36) C(37) C(38) 120.5(3) yes
C(37) C(38) C(39) 119.8(3) yes
C(38) C(39) C(40) 120.0(3) yes
C(35) C(40) C(39) 121.1(3) yes
C(34) C(41) C(42) 120.3(2) yes
C(34) C(41) C(46) 122.2(3) yes
C(42) C(41) C(46) 117.2(3) yes
C(41) C(42) C(43) 121.5(3) yes
C(42) C(43) C(44) 120.7(3) yes
O(4) C(44) C(43) 115.7(3) yes
O(4) C(44) C(45) 125.2(3) yes
C(43) C(44) C(45) 119.0(3) yes
C(44) C(45) C(46) 120.0(3) yes
C(41) C(46) C(45) 121.6(3) yes
C(34) C(48) C(49) 122.0(2) yes
C(34) C(48) C(53) 119.65(18) yes
C(49) C(48) C(53) 118.4(3) yes
C(48) C(49) C(50) 119.4(3) yes
C(48) C(49) C(54) 122.7(3) yes
C(50) C(49) C(54) 117.9(2) yes
C(49) C(50) C(51) 122.0(2) yes
C(50) C(51) C(52) 118.2(3) yes
C(50) C(51) C(56) 121.2(3) yes
C(52) C(51) C(56) 120.6(3) yes
C(51) C(52) C(53) 121.6(3) yes
C(48) C(53) C(52) 120.2(2) yes
C(48) C(53) C(55) 121.0(3) yes
C(52) C(53) C(55) 118.8(3) yes
N(1) C(1) H(1) 109.464 no
N(1) C(1) H(2) 109.442 no
N(1) C(1) H(3) 109.485 no
H(1) C(1) H(2) 109.471 no
H(1) C(1) H(3) 109.478 no
H(2) C(1) H(3) 109.487 no
N(1) C(2) H(4) 109.735 no
N(1) C(2) H(5) 109.184 no
N(1) C(2) H(6) 109.491 no
H(4) C(2) H(5) 109.477 no
H(4) C(2) H(6) 109.471 no
H(5) C(2) H(6) 109.468 no
N(1) C(3) H(7) 109.415 no
N(1) C(3) H(8) 109.548 no
C(4) C(3) H(7) 109.621 no
C(4) C(3) H(8) 109.532 no
H(7) C(3) H(8) 108.103 no
N(2) C(4) H(9) 109.470 no
N(2) C(4) H(10) 109.384 no
C(3) C(4) H(9) 109.559 no
C(3) C(4) H(10) 109.530 no
H(9) C(4) H(10) 108.101 no
N(2) C(5) H(11) 109.563 no
N(2) C(5) H(12) 109.520 no
N(2) C(5) H(13) 109.338 no
H(11) C(5) H(12) 109.462 no
H(11) C(5) H(13) 109.469 no
H(12) C(5) H(13) 109.476 no
N(2) C(6) H(14) 109.678 no
N(2) C(6) H(15) 109.300 no
N(2) C(6) H(16) 109.443 no
H(14) C(6) H(15) 109.467 no
H(14) C(6) H(16) 109.472 no
H(15) C(6) H(16) 109.467 no
C(7) C(8) H(17) 118.538 no
C(9) C(8) H(17) 118.521 no
C(8) C(9) H(18) 105.894 no
C(16) C(9) H(18) 105.846 no
C(23) C(9) H(18) 105.861 no
C(10) C(11) H(19) 119.750 no
C(12) C(11) H(19) 119.813 no
C(11) C(12) H(20) 119.590 no
C(13) C(12) H(20) 119.697 no
C(12) C(13) H(21) 120.332 no
C(14) C(13) H(21) 120.299 no
C(13) C(14) H(22) 119.872 no
C(15) C(14) H(22) 119.829 no
C(10) C(15) H(23) 119.596 no
C(14) C(15) H(23) 119.538 no
C(16) C(17) H(24) 119.118 no
C(18) C(17) H(24) 119.122 no
C(17) C(18) H(25) 120.055 no
C(19) C(18) H(25) 120.049 no
C(19) C(20) H(26) 120.144 no
C(21) C(20) H(26) 120.087 no
C(16) C(21) H(27) 118.887 no
C(20) C(21) H(27) 118.972 no
O(2) C(22) H(28) 109.371 no
O(2) C(22) H(29) 109.477 no
O(2) C(22) H(30) 109.560 no
H(28) C(22) H(29) 109.470 no
H(28) C(22) H(30) 109.470 no
H(29) C(22) H(30) 109.479 no
C(24) C(25) H(31) 118.876 no
C(26) C(25) H(31) 118.945 no
C(26) C(27) H(32) 119.026 no
C(28) C(27) H(32) 118.841 no
C(24) C(29) H(33) 109.621 no
C(24) C(29) H(34) 109.503 no
C(24) C(29) H(35) 109.278 no
H(33) C(29) H(34) 109.476 no
H(33) C(29) H(35) 109.477 no
H(34) C(29) H(35) 109.471 no
C(28) C(30) H(36) 109.417 no
C(28) C(30) H(37) 109.590 no
C(28) C(30) H(38) 109.378 no
H(36) C(30) H(37) 109.481 no
H(36) C(30) H(38) 109.488 no
H(37) C(30) H(38) 109.475 no
C(26) C(31) H(39) 109.508 no
C(26) C(31) H(40) 109.660 no
C(26) C(31) H(41) 109.235 no
H(39) C(31) H(40) 109.476 no
H(39) C(31) H(41) 109.476 no
H(40) C(31) H(41) 109.472 no
C(32) C(33) H(42) 118.757 no
C(34) C(33) H(42) 118.711 no
C(33) C(34) H(43) 104.880 no
C(41) C(34) H(43) 105.003 no
C(48) C(34) H(43) 104.801 no
C(35) C(36) H(44) 120.041 no
C(37) C(36) H(44) 119.821 no
C(36) C(37) H(45) 119.735 no
C(38) C(37) H(45) 119.780 no
C(37) C(38) H(46) 120.092 no
C(39) C(38) H(46) 120.112 no
C(38) C(39) H(47) 120.091 no
C(40) C(39) H(47) 119.881 no
C(35) C(40) H(48) 119.431 no
C(39) C(40) H(48) 119.503 no
C(41) C(42) H(49) 119.249 no
C(43) C(42) H(49) 119.266 no
C(42) C(43) H(50) 119.649 no
C(44) C(43) H(50) 119.636 no
C(44) C(45) H(51) 120.012 no
C(46) C(45) H(51) 119.950 no
C(41) C(46) H(52) 119.134 no
C(45) C(46) H(52) 119.293 no
O(4) C(47) H(53) 109.375 no
O(4) C(47) H(54) 109.640 no
O(4) C(47) H(55) 109.371 no
H(53) C(47) H(54) 109.488 no
H(53) C(47) H(55) 109.481 no
H(54) C(47) H(55) 109.472 no
C(49) C(50) H(56) 118.914 no
C(51) C(50) H(56) 119.037 no
C(51) C(52) H(57) 119.255 no
C(53) C(52) H(57) 119.105 no
C(49) C(54) H(58) 109.513 no
C(49) C(54) H(59) 109.541 no
C(49) C(54) H(60) 109.348 no
H(58) C(54) H(59) 109.482 no
H(58) C(54) H(60) 109.478 no
H(59) C(54) H(60) 109.465 no
C(53) C(55) H(61) 109.495 no
C(53) C(55) H(62) 109.348 no
C(53) C(55) H(63) 109.577 no
H(61) C(55) H(62) 109.467 no
H(61) C(55) H(63) 109.464 no
H(62) C(55) H(63) 109.476 no
C(51) C(56) H(64) 109.323 no
C(51) C(56) H(65) 109.649 no
C(51) C(56) H(66) 109.450 no
H(64) C(56) H(65) 109.478 no
H(64) C(56) H(66) 109.459 no
H(65) C(56) H(66) 109.466 no

loop_
_geom_bond_atom_site_label_1
_geom_bond_atom_site_label_2
_geom_bond_distance
_geom_bond_publ_flag
Fe(1) O(1) 1.8965(18) yes
Fe(1) O(3) 1.8936(16) yes
Fe(1) N(1) 2.1841(18) yes
Fe(1) N(2) 2.177(2) yes
O(1) C(7) 1.329(3) yes
O(2) C(19) 1.378(3) yes
O(2) C(22) 1.426(3) yes
O(3) C(32) 1.330(3) yes
O(4) C(44) 1.367(4) yes
O(4) C(47) 1.416(4) yes
N(1) C(1) 1.478(4) yes
N(1) C(2) 1.463(3) yes
N(1) C(3) 1.492(4) yes
N(2) C(4) 1.487(3) yes
N(2) C(5) 1.478(4) yes
N(2) C(6) 1.479(4) yes
C(3) C(4) 1.501(4) yes
C(7) C(8) 1.347(4) yes
C(7) C(10) 1.497(4) yes
C(8) C(9) 1.513(4) yes
C(9) C(16) 1.538(3) yes
C(9) C(23) 1.525(4) yes
C(10) C(11) 1.394(3) yes
C(10) C(15) 1.400(3) yes
C(11) C(12) 1.387(4) yes
C(12) C(13) 1.388(4) yes
C(13) C(14) 1.380(4) yes
C(14) C(15) 1.387(4) yes
C(16) C(17) 1.395(4) yes
C(16) C(21) 1.389(3) yes
C(17) C(18) 1.383(4) yes
C(18) C(19) 1.394(4) yes
C(19) C(20) 1.381(4) yes
C(20) C(21) 1.388(4) yes
C(23) C(24) 1.409(4) yes
C(23) C(28) 1.408(3) yes
C(24) C(25) 1.401(4) yes
C(24) C(29) 1.507(4) yes
C(25) C(26) 1.384(4) yes
C(26) C(27) 1.383(5) yes
C(26) C(31) 1.519(5) yes
C(27) C(28) 1.401(4) yes
C(28) C(30) 1.496(4) yes
C(32) C(33) 1.354(3) yes
C(32) C(35) 1.493(3) yes
C(33) C(34) 1.507(3) yes
C(34) C(41) 1.535(4) yes
C(34) C(48) 1.527(4) yes
C(35) C(36) 1.399(4) yes
C(35) C(40) 1.388(4) yes
C(36) C(37) 1.401(4) yes
C(37) C(38) 1.386(4) yes
C(38) C(39) 1.374(4) yes
C(39) C(40) 1.403(4) yes
C(41) C(42) 1.400(4) yes
C(41) C(46) 1.390(4) yes
C(42) C(43) 1.378(4) yes
C(43) C(44) 1.386(4) yes
C(44) C(45) 1.383(4) yes
C(45) C(46) 1.397(4) yes
C(48) C(49) 1.410(3) yes
C(48) C(53) 1.408(4) yes
C(49) C(50) 1.392(4) yes
C(49) C(54) 1.501(4) yes
C(50) C(51) 1.390(4) yes
C(51) C(52) 1.376(4) yes
C(51) C(56) 1.511(5) yes
C(52) C(53) 1.393(4) yes
C(53) C(55) 1.513(4) yes
C(1) H(1) 0.980 no
C(1) H(2) 0.980 no
C(1) H(3) 0.980 no
C(2) H(4) 0.980 no
C(2) H(5) 0.980 no
C(2) H(6) 0.980 no
C(3) H(7) 0.990 no
C(3) H(8) 0.990 no
C(4) H(9) 0.990 no
C(4) H(10) 0.990 no
C(5) H(11) 0.980 no
C(5) H(12) 0.980 no
C(5) H(13) 0.980 no
C(6) H(14) 0.980 no
C(6) H(15) 0.980 no
C(6) H(16) 0.980 no
C(8) H(17) 0.950 no
C(9) H(18) 1.000 no
C(11) H(19) 0.950 no
C(12) H(20) 0.950 no
C(13) H(21) 0.950 no
C(14) H(22) 0.950 no
C(15) H(23) 0.950 no
C(17) H(24) 0.950 no
C(18) H(25) 0.950 no
C(20) H(26) 0.950 no
C(21) H(27) 0.950 no
C(22) H(28) 0.980 no
C(22) H(29) 0.980 no
C(22) H(30) 0.980 no
C(25) H(31) 0.950 no
C(27) H(32) 0.950 no
C(29) H(33) 0.980 no
C(29) H(34) 0.980 no
C(29) H(35) 0.980 no
C(30) H(36) 0.980 no
C(30) H(37) 0.980 no
C(30) H(38) 0.980 no
C(31) H(39) 0.980 no
C(31) H(40) 0.980 no
C(31) H(41) 0.980 no
C(33) H(42) 0.950 no
C(34) H(43) 1.000 no
C(36) H(44) 0.950 no
C(37) H(45) 0.950 no
C(38) H(46) 0.950 no
C(39) H(47) 0.950 no
C(40) H(48) 0.950 no
C(42) H(49) 0.950 no
C(43) H(50) 0.950 no
C(45) H(51) 0.950 no
C(46) H(52) 0.950 no
C(47) H(53) 0.980 no
C(47) H(54) 0.980 no
C(47) H(55) 0.980 no
C(50) H(56) 0.950 no
C(52) H(57) 0.950 no
C(54) H(58) 0.980 no
C(54) H(59) 0.980 no
C(54) H(60) 0.980 no
C(55) H(61) 0.980 no
C(55) H(62) 0.980 no
C(55) H(63) 0.980 no
C(56) H(64) 0.980 no
C(56) H(65) 0.980 no
C(56) H(66) 0.980 no

loop_
_geom_contact_atom_site_label_1
_geom_contact_atom_site_label_2
_geom_contact_distance
_geom_contact_publ_flag
_geom_contact_site_symmetry_2
Fe(1) C(10) 3.440(3) no .
Fe(1) C(11) 3.255(3) no .
Fe(1) C(35) 3.456(2) no .
Fe(1) C(40) 3.239(2) no .
O(1) C(6) 3.277(4) no .
O(1) C(9) 2.891(3) no .
O(1) C(11) 2.861(3) no .
O(3) C(1) 3.238(3) no .
O(3) C(34) 2.864(3) no .
O(3) C(40) 2.853(3) no .
C(2) C(4) 3.084(4) no .
C(2) C(10) 3.423(4) no .
C(3) C(5) 3.061(4) no .
C(5) C(35) 3.441(4) no .
C(5) C(40) 3.561(4) no .
C(7) C(16) 3.505(4) no .
C(7) C(21) 3.567(3) no .
C(7) C(23) 3.594(3) no .
C(8) C(15) 2.994(4) no .
C(8) C(21) 2.900(4) no .
C(8) C(24) 3.156(4) no .
C(8) C(28) 3.546(3) no .
C(8) C(29) 3.215(4) no .
C(9) C(29) 3.041(4) no .
C(9) C(30) 2.950(4) no .
C(10) C(13) 2.802(4) no .
C(11) C(14) 2.773(4) no .
C(12) C(15) 2.761(4) no .
C(16) C(19) 2.812(3) no .
C(16) C(24) 3.229(4) no .
C(16) C(29) 3.248(4) no .
C(17) C(20) 2.762(3) no .
C(17) C(23) 2.973(4) no .
C(17) C(24) 3.419(4) no .
C(17) C(29) 3.540(4) no .
C(18) C(21) 2.755(4) no .
C(20) C(22) 2.816(4) no .
C(23) C(26) 2.825(4) no .
C(24) C(27) 2.780(4) no .
C(25) C(28) 2.778(5) no .
C(32) C(41) 3.471(4) no .
C(32) C(42) 3.508(4) no .
C(33) C(36) 3.003(4) no .
C(33) C(42) 2.870(4) no .
C(33) C(49) 3.142(4) no .
C(33) C(54) 3.145(4) no .
C(34) C(54) 3.031(3) no .
C(34) C(55) 2.945(4) no .
C(35) C(38) 2.807(4) no .
C(36) C(39) 2.779(4) no .
C(37) C(40) 2.764(4) no .
C(41) C(44) 2.817(4) no .
C(41) C(49) 3.312(4) no .
C(41) C(53) 3.549(4) no .
C(41) C(54) 3.382(4) no .
C(42) C(45) 2.761(4) no .
C(43) C(46) 2.755(4) no .
C(45) C(47) 2.826(5) no .
C(46) C(48) 2.982(4) no .
C(48) C(51) 2.823(4) no .
C(49) C(52) 2.779(4) no .
C(50) C(53) 2.764(3) no .
O(2) C(45) 3.560(3) no 2_655
O(3) C(4) 3.442(4) no 4_555
C(3) C(40) 3.574(4) no 4_554
C(4) O(3) 3.442(4) no 4_554
C(6) C(52) 3.530(4) no 4_554
C(20) C(54) 3.321(4) no 4_454
C(21) C(54) 3.530(4) no 4_454
C(31) C(31) 3.515(5) no 3_667
C(40) C(3) 3.574(4) no 4_555
C(45) O(2) 3.560(3) no 2_645
C(47) C(54) 3.583(5) no 3_756
C(52) C(6) 3.530(4) no 4_555
C(54) C(20) 3.321(4) no 4_655
C(54) C(21) 3.530(4) no 4_655
C(54) C(47) 3.583(5) no 3_756
Fe(1) H(1) 3.4450 no .
Fe(1) H(3) 2.9404 no .
Fe(1) H(4) 3.4457 no .
Fe(1) H(6) 2.9445 no .
Fe(1) H(8) 3.1778 no .
Fe(1) H(10) 3.1427 no .
Fe(1) H(11) 3.4533 no .
Fe(1) H(13) 2.9527 no .
Fe(1) H(14) 3.4410 no .
Fe(1) H(16) 2.9334 no .
Fe(1) H(19) 2.7429 no .
Fe(1) H(48) 2.7110 no .
O(1) H(6) 3.0561 no .
O(1) H(14) 3.3563 no .
O(1) H(16) 2.7898 no .
O(1) H(17) 3.1859 no .
O(1) H(18) 2.4096 no .
O(1) H(19) 2.5959 no .
O(1) H(27) 3.4100 no .
O(1) H(36) 3.5167 no .
O(1) H(38) 3.5095 no .
O(1) H(48) 2.9147 no .
O(2) H(25) 2.5077 no .
O(2) H(26) 2.6595 no .
O(3) H(1) 3.3187 no .
O(3) H(3) 2.7452 no .
O(3) H(13) 3.0302 no .
O(3) H(19) 2.9122 no .
O(3) H(42) 3.1833 no .
O(3) H(43) 2.3589 no .
O(3) H(48) 2.5898 no .
O(3) H(49) 3.4063 no .
O(4) H(50) 2.4833 no .
O(4) H(51) 2.6633 no .
N(1) H(9) 3.3138 no .
N(1) H(10) 2.6548 no .
N(1) H(13) 3.5327 no .
N(2) H(6) 3.5732 no .
N(2) H(7) 3.3117 no .
N(2) H(8) 2.6555 no .
N(2) H(48) 3.5989 no .
C(1) H(4) 2.4015 no .
C(1) H(5) 2.7611 no .
C(1) H(6) 3.1991 no .
C(1) H(7) 2.7604 no .
C(1) H(8) 2.4998 no .
C(1) H(43) 3.2811 no .
C(1) H(63) 3.3526 no .
C(2) H(1) 3.1598 no .
C(2) H(2) 2.3550 no .
C(2) H(3) 2.8472 no .
C(2) H(7) 2.4981 no .
C(2) H(8) 3.2522 no .
C(2) H(10) 2.7860 no .
C(3) H(1) 2.4094 no .
C(3) H(2) 2.8961 no .
C(3) H(3) 3.2066 no .
C(3) H(4) 3.2370 no .
C(3) H(5) 2.4443 no .
C(3) H(6) 2.8089 no .
C(3) H(12) 3.1594 no .
C(3) H(13) 2.9467 no .
C(4) H(5) 3.1862 no .
C(4) H(6) 2.9754 no .
C(4) H(11) 3.2371 no .
C(4) H(12) 2.4517 no .
C(4) H(13) 2.8068 no .
C(4) H(14) 2.4089 no .
C(4) H(15) 2.8940 no .
C(4) H(16) 3.2012 no .
C(5) H(8) 2.7528 no .
C(5) H(9) 2.5057 no .
C(5) H(10) 3.2599 no .
C(5) H(14) 3.1791 no .
C(5) H(15) 2.3706 no .
C(5) H(16) 2.8713 no .
C(6) H(9) 2.7428 no .
C(6) H(10) 2.5027 no .
C(6) H(11) 2.4266 no .
C(6) H(12) 2.7847 no .
C(6) H(13) 3.2159 no .
C(6) H(18) 3.4285 no .
C(6) H(38) 3.5971 no .
C(7) H(6) 3.0702 no .
C(7) H(18) 2.5287 no .
C(7) H(19) 2.6577 no .
C(7) H(23) 2.6908 no .
C(7) H(27) 2.9405 no .
C(8) H(23) 2.7447 no .
C(8) H(27) 2.5506 no .
C(8) H(35) 2.4814 no .
C(9) H(24) 2.7206 no .
C(9) H(27) 2.6765 no .
C(9) H(33) 3.3727 no .
C(9) H(35) 2.6663 no .
C(9) H(36) 3.2576 no .
C(9) H(38) 2.5756 no .
C(10) H(4) 3.0573 no .
C(10) H(6) 3.0057 no .
C(10) H(17) 2.6039 no .
C(10) H(20) 3.2673 no .
C(10) H(22) 3.2790 no .
C(11) H(3) 3.3263 no .
C(11) H(4) 3.0813 no .
C(11) H(6) 3.5362 no .
C(11) H(21) 3.2686 no .
C(11) H(23) 3.2585 no .
C(11) H(61) 3.4123 no .
C(12) H(3) 3.4368 no .
C(12) H(4) 3.2734 no .
C(12) H(22) 3.2488 no .
C(12) H(61) 2.9866 no .
C(13) H(4) 3.4092 no .
C(13) H(19) 3.2655 no .
C(13) H(23) 3.2531 no .
C(14) H(4) 3.3549 no .
C(14) H(20) 3.2465 no .
C(15) H(4) 3.1881 no .
C(15) H(6) 3.3011 no .
C(15) H(17) 2.7136 no .
C(15) H(19) 3.2604 no .
C(15) H(21) 3.2591 no .
C(16) H(17) 2.9160 no .
C(16) H(25) 3.2801 no .
C(16) H(26) 3.2814 no .
C(16) H(33) 3.1366 no .
C(16) H(35) 2.9062 no .
C(16) H(38) 3.4114 no .
C(17) H(18) 2.9748 no .
C(17) H(27) 3.2342 no .
C(17) H(33) 3.1097 no .
C(17) H(35) 3.5569 no .
C(18) H(26) 3.2573 no .
C(19) H(24) 3.2573 no .
C(19) H(27) 3.2463 no .
C(19) H(28) 2.8288 no .
C(19) H(29) 3.1606 no .
C(19) H(30) 2.4633 no .
C(20) H(25) 3.2550 no .
C(20) H(28) 3.1018 no .
C(20) H(30) 2.4475 no .
C(21) H(14) 3.4753 no .
C(21) H(17) 3.2026 no .
C(21) H(18) 2.9204 no .
C(21) H(24) 3.2351 no .
C(21) H(35) 3.4741 no .
C(22) H(26) 2.5169 no .
C(23) H(17) 2.8065 no .
C(23) H(24) 2.6332 no .
C(23) H(31) 3.2761 no .
C(23) H(32) 3.2761 no .
C(23) H(33) 3.0044 no .
C(23) H(34) 3.3034 no .
C(23) H(35) 2.6678 no .
C(23) H(36) 2.9886 no .
C(23) H(37) 3.2910 no .
C(23) H(38) 2.6500 no .
C(24) H(17) 2.9996 no .
C(24) H(18) 3.3357 no .
C(24) H(24) 3.0438 no .
C(25) H(32) 3.2302 no .
C(25) H(33) 2.9261 no .
C(25) H(34) 2.5695 no .
C(25) H(35) 3.2486 no .
C(25) H(39) 2.9693 no .
C(25) H(40) 3.2773 no .
C(25) H(41) 2.6312 no .
C(27) H(31) 3.2293 no .
C(27) H(36) 2.9157 no .
C(27) H(37) 2.5668 no .
C(27) H(38) 3.2451 no .
C(27) H(39) 2.9589 no .
C(27) H(40) 2.6274 no .
C(27) H(41) 3.2677 no .
C(28) H(18) 2.4897 no .
C(28) H(24) 3.2512 no .
C(29) H(17) 2.6946 no .
C(29) H(24) 3.4860 no .
C(29) H(31) 2.6100 no .
C(30) H(16) 3.5382 no .
C(30) H(18) 2.3687 no .
C(30) H(32) 2.6084 no .
C(30) H(47) 3.0004 no .
C(31) H(31) 2.6741 no .
C(31) H(32) 2.6615 no .
C(32) H(13) 3.0928 no .
C(32) H(43) 2.5039 no .
C(32) H(44) 2.6833 no .
C(32) H(48) 2.6523 no .
C(32) H(49) 2.8881 no .
C(33) H(44) 2.7442 no .
C(33) H(49) 2.5030 no .
C(33) H(60) 2.3890 no .
C(34) H(3) 3.5267 no .
C(34) H(49) 2.6870 no .
C(34) H(52) 2.7143 no .
C(34) H(58) 3.3826 no .
C(34) H(60) 2.6404 no .
C(34) H(61) 3.2253 no .
C(34) H(63) 2.5829 no .
C(35) H(11) 3.0644 no .
C(35) H(13) 3.0365 no .
C(35) H(42) 2.6414 no .
C(35) H(45) 3.2816 no .
C(35) H(47) 3.2821 no .
C(36) H(11) 3.2258 no .
C(36) H(13) 3.3564 no .
C(36) H(42) 2.7533 no .
C(36) H(46) 3.2767 no .
C(36) H(48) 3.2546 no .
C(37) H(11) 3.3561 no .
C(37) H(47) 3.2472 no .
C(38) H(11) 3.3469 no .
C(38) H(44) 3.2731 no .
C(38) H(48) 3.2571 no .
C(39) H(11) 3.1884 no .
C(39) H(16) 3.3449 no .
C(39) H(36) 3.3477 no .
C(39) H(45) 3.2435 no .
C(40) H(11) 3.0300 no .
C(40) H(13) 3.5084 no .
C(40) H(16) 3.2713 no .
C(40) H(36) 3.5460 no .
C(40) H(44) 3.2569 no .
C(40) H(46) 3.2649 no .
C(41) H(1) 3.5289 no .
C(41) H(42) 2.9340 no .
C(41) H(50) 3.2759 no .
C(41) H(51) 3.2842 no .
C(41) H(58) 3.2988 no .
C(41) H(60) 3.0266 no .
C(41) H(63) 3.1900 no .
C(42) H(1) 3.3983 no .
C(42) H(42) 3.1908 no .
C(42) H(43) 2.9303 no .
C(42) H(52) 3.2431 no .
C(42) H(60) 3.5663 no .
C(43) H(51) 3.2475 no .
C(44) H(49) 3.2539 no .
C(44) H(52) 3.2601 no .
C(44) H(53) 2.8193 no .
C(44) H(54) 3.1496 no .
C(44) H(55) 2.4543 no .
C(45) H(50) 3.2449 no .
C(45) H(53) 3.1031 no .
C(45) H(55) 2.4665 no .
C(46) H(43) 2.9213 no .
C(46) H(49) 3.2424 no .
C(46) H(58) 3.4761 no .
C(46) H(63) 3.3021 no .
C(47) H(51) 2.5381 no .
C(48) H(42) 2.8432 no .
C(48) H(52) 2.6449 no .
C(48) H(56) 3.2731 no .
C(48) H(57) 3.2801 no .
C(48) H(58) 2.9932 no .
C(48) H(59) 3.2966 no .
C(48) H(60) 2.6563 no .
C(48) H(61) 2.9810 no .
C(48) H(62) 3.2893 no .
C(48) H(63) 2.6409 no .
C(49) H(42) 2.9852 no .
C(49) H(43) 3.3221 no .
C(49) H(52) 3.2556 no .
C(50) H(57) 3.2327 no .
C(50) H(58) 2.9170 no .
C(50) H(59) 2.5591 no .
C(50) H(60) 3.2361 no .
C(50) H(64) 2.9685 no .
C(50) H(65) 3.2735 no .
C(50) H(66) 2.6260 no .
C(52) H(56) 3.2293 no .
C(52) H(61) 2.9346 no .
C(52) H(62) 2.5874 no .
C(52) H(63) 3.2586 no .
C(52) H(64) 2.9506 no .
C(52) H(65) 2.6087 no .
C(52) H(66) 3.2528 no .
C(53) H(43) 2.4956 no .
C(53) H(52) 3.0756 no .
C(54) H(42) 2.6042 no .
C(54) H(56) 2.6005 no .
C(55) H(3) 3.2575 no .
C(55) H(20) 2.8789 no .
C(55) H(43) 2.3636 no .
C(55) H(52) 3.4675 no .
C(55) H(57) 2.6301 no .
C(56) H(56) 2.6749 no .
C(56) H(57) 2.6521 no .
H(1) H(4) 3.3290 no .
H(1) H(5) 3.3891 no .
H(1) H(7) 2.7458 no .
H(1) H(8) 2.0961 no .
H(1) H(43) 3.1162 no .
H(1) H(49) 3.4768 no .
H(1) H(63) 3.4864 no .
H(2) H(4) 2.1791 no .
H(2) H(5) 2.5000 no .
H(2) H(6) 3.3049 no .
H(2) H(7) 2.9044 no .
H(2) H(8) 3.0975 no .
H(3) H(4) 2.6316 no .
H(3) H(5) 3.4403 no .
H(3) H(6) 3.5449 no .
H(3) H(8) 3.2323 no .
H(3) H(19) 3.1183 no .
H(3) H(20) 3.3294 no .
H(3) H(43) 2.5840 no .
H(3) H(61) 3.1166 no .
H(3) H(63) 2.5413 no .
H(4) H(7) 3.3053 no .
H(4) H(19) 3.5102 no .
H(5) H(7) 2.1230 no .
H(5) H(8) 3.3062 no .
H(5) H(10) 2.8548 no .
H(6) H(7) 2.9927 no .
H(6) H(10) 2.4299 no .
H(6) H(23) 3.4718 no .
H(6) H(27) 3.0533 no .
H(7) H(9) 2.3412 no .
H(7) H(10) 2.3644 no .
H(8) H(9) 2.3638 no .
H(8) H(10) 2.8569 no .
H(8) H(12) 2.8084 no .
H(8) H(13) 2.3966 no .
H(9) H(11) 3.3083 no .
H(9) H(12) 2.1394 no .
H(9) H(13) 3.0067 no .
H(9) H(14) 2.7217 no .
H(9) H(15) 2.8893 no .
H(10) H(12) 3.3257 no .
H(10) H(14) 2.1060 no .
H(10) H(15) 3.1102 no .
H(10) H(16) 3.2273 no .
H(10) H(27) 3.5689 no .
H(11) H(14) 3.3517 no .
H(11) H(15) 2.1982 no .
H(11) H(16) 2.6627 no .
H(11) H(48) 3.4559 no .
H(12) H(14) 3.4106 no .
H(12) H(15) 2.5218 no .
H(12) H(16) 3.4650 no .
H(13) H(15) 3.3180 no .
H(13) H(16) 3.5655 no .
H(13) H(44) 3.5684 no .
H(13) H(49) 3.0036 no .
H(14) H(18) 3.2325 no .
H(14) H(27) 3.3919 no .
H(16) H(18) 2.7496 no .
H(16) H(36) 3.5408 no .
H(16) H(38) 2.7137 no .
H(16) H(47) 3.1829 no .
H(16) H(48) 3.0401 no .
H(17) H(18) 2.8697 no .
H(17) H(23) 2.2918 no .
H(17) H(27) 2.8709 no .
H(17) H(33) 3.3514 no .
H(17) H(34) 3.2213 no .
H(17) H(35) 1.8403 no .
H(18) H(24) 3.0793 no .
H(18) H(27) 2.9856 no .
H(18) H(36) 2.6231 no .
H(18) H(37) 3.2621 no .
H(18) H(38) 1.8067 no .
H(19) H(20) 2.3281 no .
H(19) H(61) 3.0440 no .
H(20) H(21) 2.3382 no .
H(20) H(61) 2.1666 no .
H(20) H(62) 2.9122 no .
H(20) H(63) 3.1692 no .
H(21) H(22) 2.3325 no .
H(22) H(23) 2.3280 no .
H(23) H(27) 3.2901 no .
H(23) H(35) 3.5590 no .
H(24) H(25) 2.3216 no .
H(24) H(33) 3.0950 no .
H(24) H(38) 3.4586 no .
H(26) H(27) 2.3239 no .
H(26) H(28) 2.6948 no .
H(26) H(29) 3.4219 no .
H(26) H(30) 1.9512 no .
H(27) H(35) 3.5906 no .
H(31) H(33) 2.9707 no .
H(31) H(34) 2.3680 no .
H(31) H(35) 3.4787 no .
H(31) H(39) 3.0433 no .
H(31) H(40) 3.5333 no .
H(31) H(41) 2.4564 no .
H(32) H(36) 2.9653 no .
H(32) H(37) 2.3683 no .
H(32) H(38) 3.4786 no .
H(32) H(39) 3.0284 no .
H(32) H(40) 2.4486 no .
H(32) H(41) 3.5218 no .
H(36) H(47) 2.6141 no .
H(36) H(48) 3.0161 no .
H(37) H(47) 2.9039 no .
H(38) H(47) 2.9826 no .
H(42) H(43) 2.8544 no .
H(42) H(44) 2.3195 no .
H(42) H(49) 2.8081 no .
H(42) H(58) 3.2471 no .
H(42) H(59) 3.1269 no .
H(42) H(60) 1.7244 no .
H(43) H(49) 3.0312 no .
H(43) H(52) 3.0214 no .
H(43) H(61) 2.5226 no .
H(43) H(62) 3.2904 no .
H(43) H(63) 1.8786 no .
H(44) H(45) 2.3449 no .
H(44) H(49) 3.1076 no .
H(44) H(60) 3.5115 no .
H(45) H(46) 2.3338 no .
H(46) H(47) 2.3268 no .
H(47) H(48) 2.3439 no .
H(49) H(50) 2.3124 no .
H(49) H(60) 3.5709 no .
H(51) H(52) 2.3361 no .
H(51) H(53) 2.7001 no .
H(51) H(54) 3.4487 no .
H(51) H(55) 1.9861 no .
H(52) H(58) 3.4703 no .
H(52) H(63) 2.9764 no .
H(56) H(58) 2.9678 no .
H(56) H(59) 2.3553 no .
H(56) H(60) 3.4668 no .
H(56) H(64) 3.0316 no .
H(56) H(65) 3.5393 no .
H(56) H(66) 2.4640 no .
H(57) H(61) 2.9916 no .
H(57) H(62) 2.3947 no .
H(57) H(63) 3.4971 no .
H(57) H(64) 3.0090 no .
H(57) H(65) 2.4427 no .
H(57) H(66) 3.5176 no .
Fe(1) H(7) 3.5082 no 4_555
O(1) H(7) 2.6440 no 4_555
O(2) H(32) 3.1298 no 3_666
O(2) H(39) 3.0236 no 3_666
O(2) H(40) 3.5364 no 3_666
O(2) H(51) 2.7572 no 2_655
O(2) H(55) 2.7578 no 2_655
O(2) H(58) 3.3331 no 4_454
O(2) H(62) 3.1764 no 4_554
O(3) H(7) 3.5905 no 4_555
O(3) H(9) 2.5320 no 4_555
O(4) H(29) 3.3547 no 4_655
O(4) H(37) 2.9943 no 4_554
O(4) H(47) 3.4065 no 4_554
C(1) H(36) 3.1581 no 4_554
C(2) H(45) 2.8708 no 4_454
C(3) H(19) 3.1543 no 4_554
C(3) H(36) 3.3864 no 4_554
C(3) H(48) 2.8372 no 4_554
C(4) H(19) 2.9184 no 4_554
C(4) H(48) 3.3242 no 4_554
C(5) H(22) 3.2498 no 1_655
C(7) H(5) 3.1361 no 4_555
C(7) H(7) 2.9769 no 4_555
C(8) H(5) 3.4556 no 4_555
C(10) H(5) 3.0739 no 4_555
C(10) H(7) 3.4363 no 4_555
C(10) H(45) 3.4987 no 1_455
C(11) H(5) 3.0651 no 4_555
C(11) H(7) 3.1742 no 4_555
C(11) H(10) 3.1488 no 4_555
C(12) H(26) 2.9975 no 4_555
C(13) H(26) 3.2377 no 4_555
C(13) H(30) 3.3911 no 4_555
C(13) H(44) 3.3115 no 1_455
C(13) H(49) 3.2188 no 1_455
C(13) H(50) 3.1774 no 1_455
C(14) H(13) 3.5154 no 1_455
C(14) H(44) 3.2201 no 1_455
C(14) H(49) 3.2764 no 1_455
C(14) H(50) 3.4159 no 1_455
C(15) H(45) 3.4134 no 1_455
C(16) H(59) 3.3252 no 4_454
C(17) H(24) 3.5602 no 3_666
C(17) H(57) 3.3160 no 4_554
C(17) H(65) 3.1839 no 4_554
C(18) H(55) 3.3211 no 2_655
C(18) H(57) 2.9897 no 4_554
C(18) H(58) 3.5240 no 4_454
C(19) H(55) 3.1967 no 2_655
C(19) H(57) 3.0912 no 4_554
C(19) H(58) 2.9772 no 4_454
C(19) H(59) 3.5854 no 4_454
C(19) H(62) 3.2619 no 4_554
C(20) H(20) 3.1602 no 4_554
C(20) H(57) 3.4805 no 4_554
C(20) H(58) 2.9830 no 4_454
C(20) H(59) 3.2481 no 4_454
C(20) H(60) 3.1777 no 4_454
C(20) H(61) 3.5659 no 4_554
C(20) H(62) 3.3838 no 4_554
C(21) H(58) 3.5193 no 4_454
C(21) H(59) 3.1021 no 4_454
C(21) H(60) 3.3991 no 4_454
C(22) H(20) 3.5826 no 4_554
C(22) H(21) 3.2703 no 4_554
C(22) H(41) 3.2648 no 1_554
C(22) H(51) 2.8617 no 2_655
C(22) H(55) 3.4543 no 2_655
C(22) H(58) 3.5616 no 4_454
C(22) H(62) 3.2456 no 4_554
C(23) H(2) 3.4651 no 4_555
C(24) H(64) 2.9378 no 2_656
C(25) H(64) 2.9578 no 2_656
C(26) H(2) 3.5273 no 4_555
C(26) H(25) 3.3869 no 3_666
C(27) H(1) 3.4262 no 4_555
C(27) H(2) 3.0990 no 4_555
C(27) H(25) 2.8953 no 3_666
C(28) H(1) 3.3769 no 4_555
C(28) H(2) 3.0641 no 4_555
C(28) H(25) 3.1114 no 3_666
C(29) H(46) 3.3387 no 1_455
C(29) H(56) 3.1739 no 4_454
C(29) H(59) 2.9122 no 4_454
C(29) H(64) 2.8015 no 2_656
C(30) H(1) 3.2214 no 4_555
C(30) H(2) 3.5563 no 4_555
C(30) H(25) 3.5664 no 3_666
C(31) H(28) 3.3791 no 1_556
C(31) H(39) 3.4009 no 3_667
C(31) H(40) 3.0241 no 3_667
C(31) H(41) 3.5650 no 3_667
C(31) H(57) 3.5517 no 2_656
C(31) H(62) 3.3510 no 2_656
C(32) H(9) 2.6589 no 4_555
C(32) H(12) 3.0405 no 4_555
C(33) H(9) 3.1780 no 4_555
C(33) H(12) 3.1685 no 4_555
C(35) H(9) 3.2786 no 4_555
C(35) H(12) 3.0500 no 4_555
C(37) H(4) 3.3167 no 4_655
C(37) H(5) 3.3965 no 4_655
C(37) H(22) 3.4334 no 4_655
C(38) H(22) 3.3730 no 4_655
C(38) H(34) 3.3848 no 1_655
C(38) H(50) 3.0396 no 4_555
C(39) H(22) 3.5461 no 4_655
C(39) H(50) 2.8876 no 4_555
C(40) H(7) 3.4553 no 4_555
C(40) H(8) 2.9820 no 4_555
C(40) H(9) 3.3075 no 4_555
C(40) H(12) 3.3298 no 4_555
C(42) H(21) 2.9176 no 1_655
C(42) H(22) 3.4736 no 1_655
C(42) H(30) 3.3385 no 4_655
C(43) H(21) 2.8160 no 1_655
C(43) H(22) 3.5553 no 1_655
C(43) H(29) 3.4735 no 4_655
C(43) H(30) 3.2370 no 4_655
C(43) H(37) 3.4603 no 4_554
C(43) H(47) 3.1264 no 4_554
C(44) H(29) 3.0871 no 4_655
C(44) H(30) 3.4734 no 4_655
C(44) H(37) 3.0099 no 4_554
C(45) H(29) 3.0364 no 2_645
C(45) H(29) 3.3322 no 4_655
C(45) H(32) 3.1296 no 4_554
C(45) H(37) 3.4545 no 4_554
C(45) H(51) 3.4345 no 3_756
C(45) H(53) 3.5672 no 3_756
C(46) H(29) 3.4676 no 2_645
C(46) H(32) 3.3403 no 4_554
C(46) H(53) 3.0547 no 3_756
C(47) H(37) 3.2942 no 4_554
C(47) H(52) 3.5695 no 3_756
C(47) H(58) 2.8053 no 3_756
C(48) H(15) 3.1982 no 4_555
C(49) H(15) 3.1979 no 4_555
C(49) H(53) 3.0750 no 3_756
C(49) H(54) 3.4713 no 3_756
C(50) H(15) 3.1513 no 4_555
C(50) H(33) 3.4478 no 4_655
C(50) H(53) 3.3711 no 3_756
C(50) H(54) 3.2427 no 3_756
C(51) H(14) 3.5523 no 4_555
C(51) H(15) 3.1347 no 4_555
C(51) H(31) 3.4798 no 2_646
C(52) H(14) 3.0523 no 4_555
C(52) H(15) 3.1732 no 4_555
C(52) H(39) 3.1262 no 2_646
C(53) H(14) 3.1448 no 4_555
C(53) H(15) 3.2108 no 4_555
C(53) H(39) 3.3025 no 2_646
C(54) H(26) 3.4801 no 4_655
C(54) H(33) 3.3664 no 4_655
C(54) H(35) 3.4983 no 4_655
C(54) H(53) 3.1683 no 3_756
C(54) H(54) 3.4253 no 3_756
C(54) H(55) 3.5793 no 3_756
C(55) H(14) 3.5499 no 4_555
C(55) H(28) 3.3694 no 4_555
C(55) H(39) 3.1353 no 2_646
C(55) H(40) 3.4698 no 4_554
C(56) H(31) 3.5411 no 2_646
C(56) H(33) 3.0598 no 2_646
C(56) H(54) 3.5656 no 1_556
H(1) C(27) 3.4262 no 4_554
H(1) C(28) 3.3769 no 4_554
H(1) C(30) 3.2214 no 4_554
H(1) H(32) 3.2995 no 4_554
H(1) H(36) 2.4743 no 4_554
H(1) H(37) 3.5266 no 4_554
H(2) C(23) 3.4651 no 4_554
H(2) C(26) 3.5273 no 4_554
H(2) C(27) 3.0990 no 4_554
H(2) C(28) 3.0641 no 4_554
H(2) C(30) 3.5563 no 4_554
H(2) H(32) 3.3724 no 4_554
H(2) H(36) 3.0407 no 4_554
H(4) C(37) 3.3167 no 4_454
H(4) H(45) 2.6052 no 4_454
H(5) C(7) 3.1361 no 4_554
H(5) C(8) 3.4556 no 4_554
H(5) C(10) 3.0739 no 4_554
H(5) C(11) 3.0651 no 4_554
H(5) C(37) 3.3965 no 4_454
H(5) H(17) 3.5080 no 4_554
H(5) H(19) 2.9944 no 4_554
H(5) H(45) 2.4682 no 4_454
H(6) H(45) 3.0937 no 4_454
H(7) Fe(1) 3.5082 no 4_554
H(7) O(1) 2.6440 no 4_554
H(7) O(3) 3.5905 no 4_554
H(7) C(7) 2.9769 no 4_554
H(7) C(10) 3.4363 no 4_554
H(7) C(11) 3.1742 no 4_554
H(7) C(40) 3.4553 no 4_554
H(7) H(19) 2.5355 no 4_554
H(7) H(36) 3.0490 no 4_554
H(7) H(48) 2.5682 no 4_554
H(8) C(40) 2.9820 no 4_554
H(8) H(36) 2.9384 no 4_554
H(8) H(47) 3.5712 no 4_554
H(8) H(48) 2.4002 no 4_554
H(9) O(3) 2.5320 no 4_554
H(9) C(32) 2.6589 no 4_554
H(9) C(33) 3.1780 no 4_554
H(9) C(35) 3.2786 no 4_554
H(9) C(40) 3.3075 no 4_554
H(9) H(19) 2.7691 no 4_554
H(9) H(43) 3.4138 no 4_554
H(9) H(48) 2.8216 no 4_554
H(9) H(61) 3.2979 no 4_554
H(10) C(11) 3.1488 no 4_554
H(10) H(19) 2.4912 no 4_554
H(10) H(20) 3.3718 no 4_554
H(10) H(61) 3.0484 no 4_554
H(11) H(22) 3.4018 no 1_655
H(11) H(23) 3.4442 no 1_655
H(12) C(32) 3.0405 no 4_554
H(12) C(33) 3.1685 no 4_554
H(12) C(35) 3.0500 no 4_554
H(12) C(40) 3.3298 no 4_554
H(12) H(22) 3.0951 no 1_655
H(12) H(23) 3.4655 no 1_655
H(12) H(42) 3.0725 no 4_554
H(12) H(48) 3.3771 no 4_554
H(13) C(14) 3.5154 no 1_655
H(13) H(22) 2.7460 no 1_655
H(14) C(51) 3.5523 no 4_554
H(14) C(52) 3.0523 no 4_554
H(14) C(53) 3.1448 no 4_554
H(14) C(55) 3.5499 no 4_554
H(14) H(57) 3.1951 no 4_554
H(14) H(61) 3.0145 no 4_554
H(15) C(48) 3.1982 no 4_554
H(15) C(49) 3.1979 no 4_554
H(15) C(50) 3.1513 no 4_554
H(15) C(51) 3.1347 no 4_554
H(15) C(52) 3.1732 no 4_554
H(15) C(53) 3.2108 no 4_554
H(17) H(5) 3.5080 no 4_555
H(17) H(45) 3.1794 no 1_455
H(17) H(59) 3.5873 no 4_454
H(19) C(3) 3.1543 no 4_555
H(19) C(4) 2.9184 no 4_555
H(19) H(5) 2.9944 no 4_555
H(19) H(7) 2.5355 no 4_555
H(19) H(9) 2.7691 no 4_555
H(19) H(10) 2.4912 no 4_555
H(20) C(20) 3.1602 no 4_555
H(20) C(22) 3.5826 no 4_555
H(20) H(10) 3.3718 no 4_555
H(20) H(26) 2.4216 no 4_555
H(20) H(28) 3.0557 no 4_555
H(20) H(30) 3.2511 no 4_555
H(21) C(22) 3.2703 no 4_555
H(21) C(42) 2.9176 no 1_455
H(21) C(43) 2.8160 no 1_455
H(21) H(26) 2.9059 no 4_555
H(21) H(28) 3.1098 no 4_555
H(21) H(30) 2.6047 no 4_555
H(21) H(44) 3.4905 no 1_455
H(21) H(49) 2.6667 no 1_455
H(21) H(50) 2.4720 no 1_455
H(22) C(5) 3.2498 no 1_455
H(22) C(37) 3.4334 no 4_454
H(22) C(38) 3.3730 no 4_454
H(22) C(39) 3.5461 no 4_454
H(22) C(42) 3.4736 no 1_455
H(22) C(43) 3.5553 no 1_455
H(22) H(11) 3.4018 no 1_455
H(22) H(12) 3.0951 no 1_455
H(22) H(13) 2.7460 no 1_455
H(22) H(44) 3.3491 no 1_455
H(22) H(49) 2.7817 no 1_455
H(22) H(50) 2.9536 no 1_455
H(23) H(11) 3.4442 no 1_455
H(23) H(12) 3.4655 no 1_455
H(23) H(45) 3.5545 no 1_455
H(24) C(17) 3.5602 no 3_666
H(24) H(24) 2.8521 no 3_666
H(24) H(25) 3.1725 no 3_666
H(24) H(64) 3.1871 no 2_656
H(24) H(65) 3.1560 no 2_656
H(24) H(65) 2.9666 no 4_554
H(25) C(26) 3.3869 no 3_666
H(25) C(27) 2.8953 no 3_666
H(25) C(28) 3.1114 no 3_666
H(25) C(30) 3.5664 no 3_666
H(25) H(24) 3.1725 no 3_666
H(25) H(32) 2.9854 no 3_666
H(25) H(37) 3.2023 no 3_666
H(25) H(55) 3.1090 no 2_655
H(25) H(57) 3.2583 no 4_554
H(25) H(65) 3.5251 no 2_656
H(26) C(12) 2.9975 no 4_554
H(26) C(13) 3.2377 no 4_554
H(26) C(54) 3.4801 no 4_454
H(26) H(20) 2.4216 no 4_554
H(26) H(21) 2.9059 no 4_554
H(26) H(58) 3.1717 no 4_454
H(26) H(60) 3.1029 no 4_454
H(26) H(61) 3.3488 no 4_554
H(26) H(62) 3.3107 no 4_554
H(27) H(59) 3.4074 no 4_454
H(27) H(60) 3.4767 no 4_454
H(28) C(31) 3.3791 no 1_554
H(28) C(55) 3.3694 no 4_554
H(28) H(20) 3.0557 no 4_554
H(28) H(21) 3.1098 no 4_554
H(28) H(39) 3.2409 no 3_666
H(28) H(40) 3.2852 no 1_554
H(28) H(41) 2.6259 no 1_554
H(28) H(61) 3.5292 no 4_554
H(28) H(62) 2.5454 no 4_554
H(29) O(4) 3.3547 no 4_454
H(29) C(43) 3.4735 no 4_454
H(29) C(44) 3.0871 no 4_454
H(29) C(45) 3.0364 no 2_655
H(29) C(45) 3.3322 no 4_454
H(29) C(46) 3.4676 no 2_655
H(29) H(41) 3.0732 no 1_554
H(29) H(51) 2.2049 no 2_655
H(29) H(51) 3.5933 no 4_454
H(29) H(52) 3.0830 no 2_655
H(29) H(53) 3.4591 no 4_454
H(29) H(55) 3.3009 no 2_655
H(30) C(13) 3.3911 no 4_554
H(30) C(42) 3.3385 no 4_454
H(30) C(43) 3.2370 no 4_454
H(30) C(44) 3.4734 no 4_454
H(30) H(20) 3.2511 no 4_554
H(30) H(21) 2.6047 no 4_554
H(30) H(50) 3.5309 no 4_454
H(30) H(51) 3.3557 no 2_655
H(30) H(58) 3.0045 no 4_454
H(30) H(60) 3.4405 no 4_454
H(31) C(51) 3.4798 no 2_656
H(31) C(56) 3.5411 no 2_656
H(31) H(64) 2.8053 no 2_656
H(32) O(2) 3.1298 no 3_666
H(32) C(45) 3.1296 no 4_555
H(32) C(46) 3.3403 no 4_555
H(32) H(1) 3.2995 no 4_555
H(32) H(2) 3.3724 no 4_555
H(32) H(25) 2.9854 no 3_666
H(32) H(51) 3.1614 no 4_555
H(32) H(52) 3.5035 no 4_555
H(32) H(55) 3.4764 no 4_555
H(33) C(50) 3.4478 no 4_454
H(33) C(54) 3.3664 no 4_454
H(33) C(56) 3.0598 no 2_656
H(33) H(56) 2.5975 no 4_454
H(33) H(59) 2.4703 no 4_454
H(33) H(64) 2.1452 no 2_656
H(33) H(65) 3.5100 no 2_656
H(33) H(66) 3.2735 no 2_656
H(34) C(38) 3.3848 no 1_455
H(34) H(46) 2.6526 no 1_455
H(34) H(56) 3.0511 no 4_454
H(34) H(59) 3.3783 no 4_454
H(34) H(64) 3.0660 no 2_656
H(35) C(54) 3.4983 no 4_454
H(35) H(46) 3.3288 no 1_455
H(35) H(56) 3.4019 no 4_454
H(35) H(59) 2.5337 no 4_454
H(36) C(1) 3.1581 no 4_555
H(36) C(3) 3.3864 no 4_555
H(36) H(1) 2.4743 no 4_555
H(36) H(2) 3.0407 no 4_555
H(36) H(7) 3.0490 no 4_555
H(36) H(8) 2.9384 no 4_555
H(37) O(4) 2.9943 no 4_555
H(37) C(43) 3.4603 no 4_555
H(37) C(44) 3.0099 no 4_555
H(37) C(45) 3.4545 no 4_555
H(37) C(47) 3.2942 no 4_555
H(37) H(1) 3.5266 no 4_555
H(37) H(25) 3.2023 no 3_666
H(37) H(54) 3.3574 no 4_555
H(37) H(55) 2.9673 no 4_555
H(38) H(65) 3.0189 no 4_554
H(38) H(66) 3.4562 no 4_554
H(39) O(2) 3.0236 no 3_666
H(39) C(31) 3.4009 no 3_667
H(39) C(52) 3.1262 no 2_656
H(39) C(53) 3.3025 no 2_656
H(39) C(55) 3.1353 no 2_656
H(39) H(28) 3.2409 no 3_666
H(39) H(39) 3.5638 no 3_667
H(39) H(40) 2.7783 no 3_667
H(39) H(41) 3.3590 no 3_667
H(39) H(57) 2.7845 no 2_656
H(39) H(62) 2.3936 no 2_656
H(39) H(63) 3.4387 no 2_656
H(40) O(2) 3.5364 no 3_666
H(40) C(31) 3.0241 no 3_667
H(40) C(55) 3.4698 no 4_555
H(40) H(28) 3.2852 no 1_556
H(40) H(39) 2.7783 no 3_667
H(40) H(40) 2.8034 no 3_667
H(40) H(41) 2.9769 no 3_667
H(40) H(52) 3.5303 no 4_555
H(40) H(62) 3.0478 no 4_555
H(40) H(63) 3.0024 no 4_555
H(41) C(22) 3.2648 no 1_556
H(41) C(31) 3.5650 no 3_667
H(41) H(28) 2.6259 no 1_556
H(41) H(29) 3.0732 no 1_556
H(41) H(39) 3.3590 no 3_667
H(41) H(40) 2.9769 no 3_667
H(41) H(52) 3.4762 no 2_656
H(42) H(12) 3.0725 no 4_555
H(43) H(9) 3.4138 no 4_555
H(44) C(13) 3.3115 no 1_655
H(44) C(14) 3.2201 no 1_655
H(44) H(21) 3.4905 no 1_655
H(44) H(22) 3.3491 no 1_655
H(45) C(2) 2.8708 no 4_655
H(45) C(10) 3.4987 no 1_655
H(45) C(15) 3.4134 no 1_655
H(45) H(4) 2.6052 no 4_655
H(45) H(5) 2.4682 no 4_655
H(45) H(6) 3.0937 no 4_655
H(45) H(17) 3.1794 no 1_655
H(45) H(23) 3.5545 no 1_655
H(46) C(29) 3.3387 no 1_655
H(46) H(34) 2.6526 no 1_655
H(46) H(35) 3.3288 no 1_655
H(46) H(50) 2.8350 no 4_555
H(47) O(4) 3.4065 no 4_555
H(47) C(43) 3.1264 no 4_555
H(47) H(8) 3.5712 no 4_555
H(47) H(50) 2.5512 no 4_555
H(48) C(3) 2.8372 no 4_555
H(48) C(4) 3.3242 no 4_555
H(48) H(7) 2.5682 no 4_555
H(48) H(8) 2.4002 no 4_555
H(48) H(9) 2.8216 no 4_555
H(48) H(12) 3.3771 no 4_555
H(49) C(13) 3.2188 no 1_655
H(49) C(14) 3.2764 no 1_655
H(49) H(21) 2.6667 no 1_655
H(49) H(22) 2.7817 no 1_655
H(50) C(13) 3.1774 no 1_655
H(50) C(14) 3.4159 no 1_655
H(50) C(38) 3.0396 no 4_554
H(50) C(39) 2.8876 no 4_554
H(50) H(21) 2.4720 no 1_655
H(50) H(22) 2.9536 no 1_655
H(50) H(30) 3.5309 no 4_655
H(50) H(46) 2.8350 no 4_554
H(50) H(47) 2.5512 no 4_554
H(51) O(2) 2.7572 no 2_645
H(51) C(22) 2.8617 no 2_645
H(51) C(45) 3.4345 no 3_756
H(51) H(29) 2.2049 no 2_645
H(51) H(29) 3.5933 no 4_655
H(51) H(30) 3.3557 no 2_645
H(51) H(32) 3.1614 no 4_554
H(51) H(51) 3.1856 no 3_756
H(51) H(53) 3.5374 no 3_756
H(52) C(47) 3.5695 no 3_756
H(52) H(29) 3.0830 no 2_645
H(52) H(32) 3.5035 no 4_554
H(52) H(40) 3.5303 no 4_554
H(52) H(41) 3.4762 no 2_646
H(52) H(53) 2.6059 no 3_756
H(53) C(45) 3.5672 no 3_756
H(53) C(46) 3.0547 no 3_756
H(53) C(49) 3.0750 no 3_756
H(53) C(50) 3.3711 no 3_756
H(53) C(54) 3.1683 no 3_756
H(53) H(29) 3.4591 no 4_655
H(53) H(51) 3.5374 no 3_756
H(53) H(52) 2.6059 no 3_756
H(53) H(56) 3.5426 no 3_756
H(53) H(58) 2.4612 no 3_756
H(54) C(49) 3.4713 no 3_756
H(54) C(50) 3.2427 no 3_756
H(54) C(54) 3.4253 no 3_756
H(54) C(56) 3.5656 no 1_554
H(54) H(37) 3.3574 no 4_554
H(54) H(56) 2.9844 no 3_756
H(54) H(58) 2.8172 no 3_756
H(54) H(59) 3.5689 no 3_756
H(54) H(66) 2.7309 no 1_554
H(55) O(2) 2.7578 no 2_645
H(55) C(18) 3.3211 no 2_645
H(55) C(19) 3.1967 no 2_645
H(55) C(22) 3.4543 no 2_645
H(55) C(54) 3.5793 no 3_756
H(55) H(25) 3.1090 no 2_645
H(55) H(29) 3.3009 no 2_645
H(55) H(32) 3.4764 no 4_554
H(55) H(37) 2.9674 no 4_554
H(55) H(58) 2.6689 no 3_756
H(56) C(29) 3.1739 no 4_655
H(56) H(33) 2.5975 no 4_655
H(56) H(34) 3.0511 no 4_655
H(56) H(35) 3.4019 no 4_655
H(56) H(53) 3.5426 no 3_756
H(56) H(54) 2.9844 no 3_756
H(56) H(64) 3.5241 no 3_757
H(56) H(66) 3.5896 no 3_757
H(57) C(17) 3.3160 no 4_555
H(57) C(18) 2.9897 no 4_555
H(57) C(19) 3.0912 no 4_555
H(57) C(20) 3.4805 no 4_555
H(57) C(31) 3.5517 no 2_646
H(57) H(14) 3.1951 no 4_555
H(57) H(25) 3.2583 no 4_555
H(57) H(39) 2.7845 no 2_646
H(58) O(2) 3.3331 no 4_655
H(58) C(18) 3.5240 no 4_655
H(58) C(19) 2.9772 no 4_655
H(58) C(20) 2.9830 no 4_655
H(58) C(21) 3.5193 no 4_655
H(58) C(22) 3.5616 no 4_655
H(58) C(47) 2.8053 no 3_756
H(58) H(26) 3.1717 no 4_655
H(58) H(30) 3.0045 no 4_655
H(58) H(53) 2.4612 no 3_756
H(58) H(54) 2.8172 no 3_756
H(58) H(55) 2.6689 no 3_756
H(59) C(16) 3.3252 no 4_655
H(59) C(19) 3.5854 no 4_655
H(59) C(20) 3.2481 no 4_655
H(59) C(21) 3.1021 no 4_655
H(59) C(29) 2.9122 no 4_655
H(59) H(17) 3.5873 no 4_655
H(59) H(27) 3.4074 no 4_655
H(59) H(33) 2.4703 no 4_655
H(59) H(34) 3.3783 no 4_655
H(59) H(35) 2.5337 no 4_655
H(59) H(54) 3.5689 no 3_756
H(60) C(20) 3.1777 no 4_655
H(60) C(21) 3.3991 no 4_655
H(60) H(26) 3.1029 no 4_655
H(60) H(27) 3.4767 no 4_655
H(60) H(30) 3.4405 no 4_655
H(61) C(20) 3.5659 no 4_555
H(61) H(9) 3.2979 no 4_555
H(61) H(10) 3.0484 no 4_555
H(61) H(14) 3.0145 no 4_555
H(61) H(26) 3.3488 no 4_555
H(61) H(28) 3.5292 no 4_555
H(62) O(2) 3.1764 no 4_555
H(62) C(19) 3.2619 no 4_555
H(62) C(20) 3.3838 no 4_555
H(62) C(22) 3.2456 no 4_555
H(62) C(31) 3.3510 no 2_646
H(62) H(26) 3.3107 no 4_555
H(62) H(28) 2.5454 no 4_555
H(62) H(39) 2.3936 no 2_646
H(62) H(40) 3.0478 no 4_554
H(63) H(39) 3.4387 no 2_646
H(63) H(40) 3.0024 no 4_554
H(64) C(24) 2.9378 no 2_646
H(64) C(25) 2.9578 no 2_646
H(64) C(29) 2.8015 no 2_646
H(64) H(24) 3.1871 no 2_646
H(64) H(31) 2.8053 no 2_646
H(64) H(33) 2.1452 no 2_646
H(64) H(34) 3.0660 no 2_646
H(64) H(56) 3.5241 no 3_757
H(65) C(17) 3.1839 no 4_555
H(65) H(24) 3.1560 no 2_646
H(65) H(24) 2.9666 no 4_555
H(65) H(25) 3.5251 no 2_646
H(65) H(33) 3.5100 no 2_646
H(65) H(38) 3.0189 no 4_555
H(66) H(33) 3.2735 no 2_646
H(66) H(38) 3.4562 no 4_555
H(66) H(54) 2.7309 no 1_556
H(66) H(56) 3.5896 no 3_757

loop_
_geom_torsion_atom_site_label_1
_geom_torsion_atom_site_label_2
_geom_torsion_atom_site_label_3
_geom_torsion_atom_site_label_4
_geom_torsion
_geom_torsion_publ_flag
O(1) Fe(1) O(3) C(32) -96.83(19) no
O(3) Fe(1) O(1) C(7) -98.56(17) no
O(1) Fe(1) N(1) C(1) -124.69(12) no
O(1) Fe(1) N(1) C(2) -2.30(15) no
O(1) Fe(1) N(1) C(3) 116.85(10) no
N(1) Fe(1) O(1) C(7) 33.2(2) no
O(1) Fe(1) N(2) C(4) -101.11(10) no
O(1) Fe(1) N(2) C(5) 140.37(10) no
O(1) Fe(1) N(2) C(6) 17.17(11) no
N(2) Fe(1) O(1) C(7) 124.00(16) no
O(3) Fe(1) N(1) C(1) 16.38(14) no
O(3) Fe(1) N(1) C(2) 138.78(12) no
O(3) Fe(1) N(1) C(3) -102.08(10) no
N(1) Fe(1) O(3) C(32) 126.03(18) no
O(3) Fe(1) N(2) C(4) 117.17(10) no
O(3) Fe(1) N(2) C(5) -1.36(14) no
O(3) Fe(1) N(2) C(6) -124.56(10) no
N(2) Fe(1) O(3) C(32) 36.2(2) no
N(1) Fe(1) N(2) C(4) 15.60(10) no
N(1) Fe(1) N(2) C(5) -102.93(11) no
N(1) Fe(1) N(2) C(6) 133.87(11) no
N(2) Fe(1) N(1) C(1) 132.08(13) no
N(2) Fe(1) N(1) C(2) -105.52(12) no
N(2) Fe(1) N(1) C(3) 13.62(10) no
Fe(1) O(1) C(7) C(8) -155.98(14) no
Fe(1) O(1) C(7) C(10) 24.8(3) no
C(22) O(2) C(19) C(18) -175.1(2) no
C(22) O(2) C(19) C(20) 4.3(4) no
Fe(1) O(3) C(32) C(33) -158.09(15) no
Fe(1) O(3) C(32) C(35) 20.8(4) no
C(47) O(4) C(44) C(43) -173.4(2) no
C(47) O(4) C(44) C(45) 6.0(4) no
Fe(1) N(1) C(3) C(4) -41.75(16) no
C(1) N(1) C(3) C(4) -161.95(16) no
C(2) N(1) C(3) C(4) 79.3(2) no
Fe(1) N(2) C(4) C(3) -43.64(19) no
C(5) N(2) C(4) C(3) 77.3(3) no
C(6) N(2) C(4) C(3) -163.6(2) no
N(1) C(3) C(4) N(2) 61.3(3) no
O(1) C(7) C(8) C(9) 3.8(3) no
O(1) C(7) C(10) C(11) 30.0(3) no
O(1) C(7) C(10) C(15) -147.20(19) no
C(8) C(7) C(10) C(11) -149.3(2) no
C(8) C(7) C(10) C(15) 33.6(3) no
C(10) C(7) C(8) C(9) -176.98(17) no
C(7) C(8) C(9) C(16) 107.7(3) no
C(7) C(8) C(9) C(23) -122.2(2) no
C(8) C(9) C(16) C(17) 154.98(19) no
C(8) C(9) C(16) C(21) -29.2(3) no
C(8) C(9) C(23) C(24) -63.6(3) no
C(8) C(9) C(23) C(28) 114.13(19) no
C(16) C(9) C(23) C(24) 65.4(3) no
C(16) C(9) C(23) C(28) -116.84(19) no
C(23) C(9) C(16) C(17) 26.1(3) no
C(23) C(9) C(16) C(21) -158.11(18) no
C(7) C(10) C(11) C(12) -178.77(19) no
C(7) C(10) C(15) C(14) 177.4(2) no
C(11) C(10) C(15) C(14) 0.2(4) no
C(15) C(10) C(11) C(12) -1.5(4) no
C(10) C(11) C(12) C(13) 1.6(4) no
C(11) C(12) C(13) C(14) -0.4(5) no
C(12) C(13) C(14) C(15) -1.0(5) no
C(13) C(14) C(15) C(10) 1.1(5) no
C(9) C(16) C(17) C(18) 177.17(19) no
C(9) C(16) C(21) C(20) -177.22(19) no
C(17) C(16) C(21) C(20) -1.2(4) no
C(21) C(16) C(17) C(18) 1.3(4) no
C(16) C(17) C(18) C(19) -0.3(4) no
C(17) C(18) C(19) O(2) 178.7(2) no
C(17) C(18) C(19) C(20) -0.7(4) no
O(2) C(19) C(20) C(21) -178.6(2) no
C(18) C(19) C(20) C(21) 0.7(4) no
C(19) C(20) C(21) C(16) 0.3(4) no
C(9) C(23) C(24) C(25) 178.10(18) no
C(9) C(23) C(24) C(29) -2.5(4) no
C(9) C(23) C(28) C(27) -177.97(18) no
C(9) C(23) C(28) C(30) 1.3(3) no
C(24) C(23) C(28) C(27) -0.2(3) no
C(24) C(23) C(28) C(30) 179.08(19) no
C(28) C(23) C(24) C(25) 0.4(3) no
C(28) C(23) C(24) C(29) 179.75(19) no
C(23) C(24) C(25) C(26) -0.5(4) no
C(29) C(24) C(25) C(26) -179.9(2) no
C(24) C(25) C(26) C(27) 0.3(4) no
C(24) C(25) C(26) C(31) 179.3(2) no
C(25) C(26) C(27) C(28) -0.1(4) no
C(31) C(26) C(27) C(28) -179.1(3) no
C(26) C(27) C(28) C(23) 0.0(4) no
C(26) C(27) C(28) C(30) -179.3(2) no
O(3) C(32) C(33) C(34) 5.5(4) no
O(3) C(32) C(35) C(36) -146.69(19) no
O(3) C(32) C(35) C(40) 28.9(3) no
C(33) C(32) C(35) C(36) 32.2(4) no
C(33) C(32) C(35) C(40) -152.2(2) no
C(35) C(32) C(33) C(34) -173.39(19) no
C(32) C(33) C(34) C(41) 104.4(3) no
C(32) C(33) C(34) C(48) -123.4(3) no
C(33) C(34) C(41) C(42) -24.8(3) no
C(33) C(34) C(41) C(46) 161.94(15) no
C(33) C(34) C(48) C(49) -55.9(3) no
C(33) C(34) C(48) C(53) 121.7(2) no
C(41) C(34) C(48) C(49) 75.4(3) no
C(41) C(34) C(48) C(53) -107.0(2) no
C(48) C(34) C(41) C(42) -157.21(15) no
C(48) C(34) C(41) C(46) 29.5(3) no
C(32) C(35) C(36) C(37) 175.38(19) no
C(32) C(35) C(40) C(39) -176.08(17) no
C(36) C(35) C(40) C(39) -0.4(4) no
C(40) C(35) C(36) C(37) -0.3(4) no
C(35) C(36) C(37) C(38) 0.7(4) no
C(36) C(37) C(38) C(39) -0.4(4) no
C(37) C(38) C(39) C(40) -0.3(4) no
C(38) C(39) C(40) C(35) 0.7(4) no
C(34) C(41) C(42) C(43) -174.48(16) no
C(34) C(41) C(46) C(45) 174.09(16) no
C(42) C(41) C(46) C(45) 0.6(3) no
C(46) C(41) C(42) C(43) -0.9(3) no
C(41) C(42) C(43) C(44) 0.7(4) no
C(42) C(43) C(44) O(4) 179.25(19) no
C(42) C(43) C(44) C(45) -0.2(4) no
O(4) C(44) C(45) C(46) -179.45(19) no
C(43) C(44) C(45) C(46) -0.1(4) no
C(44) C(45) C(46) C(41) -0.2(4) no
C(34) C(48) C(49) C(50) 174.22(18) no
C(34) C(48) C(49) C(54) -6.0(4) no
C(34) C(48) C(53) C(52) -174.37(18) no
C(34) C(48) C(53) C(55) 4.6(4) no
C(49) C(48) C(53) C(52) 3.3(4) no
C(49) C(48) C(53) C(55) -177.71(19) no
C(53) C(48) C(49) C(50) -3.4(4) no
C(53) C(48) C(49) C(54) 176.34(19) no
C(48) C(49) C(50) C(51) 0.6(4) no
C(54) C(49) C(50) C(51) -179.2(2) no
C(49) C(50) C(51) C(52) 2.4(4) no
C(49) C(50) C(51) C(56) -176.7(2) no
C(50) C(51) C(52) C(53) -2.6(4) no
C(56) C(51) C(52) C(53) 176.6(3) no
C(51) C(52) C(53) C(48) -0.3(4) no
C(51) C(52) C(53) C(55) -179.3(2) no
